data_7128319
loop_
_publ_author_name
'Yang, Biao'
'Wu, Han'
'Zhao, Liang'

_publ_section_title
;
 Photoluminescence enhancement by controllable aggregation and
 polymerization of octanuclear gold clusters.
;
_journal_issue 47
_journal_name_full 'Chemical communications (Cambridge, England)'
_journal_page_first 5770
_journal_page_last 5773
_journal_paper_doi 10.1039/d1cc01162f
_journal_volume 57
_journal_year 2021
_chemical_formula_moiety '2(C62 H58 Au4 N P4)'
_chemical_formula_sum 'C124 H116 Au8 N2 P8'
_chemical_formula_weight 3457.67
_space_group_crystal_system triclinic
_space_group_IT_number 2
_space_group_name_Hall '-P 1'
_space_group_name_H-M_alt 'P -1'
_atom_sites_solution_hydrogens geom
_audit_creation_date 2020-09-04
_audit_creation_method
;
Olex2 1.2
(compiled 2018.05.29 svn.r3508 for OlexSys, GUI svn.r5506)
;
_audit_update_record
;
2021-03-03 deposited with the CCDC.	2021-05-06 downloaded from the CCDC.
;
_cell_angle_alpha 88.8290(10)
_cell_angle_beta 71.6330(10)
_cell_angle_gamma 70.7100(10)
_cell_formula_units_Z 2
_cell_length_a 17.5317(3)
_cell_length_b 19.3738(3)
_cell_length_c 20.9396(3)
_cell_measurement_reflns_used 42828
_cell_measurement_temperature 172.99(10)
_cell_measurement_theta_max 73.6960
_cell_measurement_theta_min 4.1620
_cell_volume 6343.14(18)
_computing_cell_refinement 'CrysAlisPro 1.171.39.22a (Rigaku OD, 2015)'
_computing_data_collection 'CrysAlisPro 1.171.39.22a (Rigaku OD, 2015)'
_computing_data_reduction 'CrysAlisPro 1.171.39.22a (Rigaku OD, 2015)'
_computing_molecular_graphics 'Olex2 (Dolomanov et al., 2009)'
_computing_publication_material 'Olex2 (Dolomanov et al., 2009)'
_computing_structure_refinement 'ShelXL (Sheldrick, 2015)'
_computing_structure_solution 'SHELXT 2014/5 (Sheldrick, 2014)'
_diffrn_ambient_environment N~2~
_diffrn_ambient_temperature 172.99(10)
_diffrn_detector 'CCD plate'
_diffrn_measured_fraction_theta_full 0.995
_diffrn_measured_fraction_theta_max 0.966
_diffrn_measurement_details
;
List of Runs (angles in degrees, time in seconds):

  # Type    Start    End  Width  t~exp~   \w     \q     \k     \f   Frames
#--------------------------------------------------------------------------
  1  \w     35.00  87.00   0.50    0.50    --    0.00  37.00-180.00  104
  2  \w    -88.00 -38.00   0.50    0.50    --    0.00 -19.00-120.00  100
  3  \w    -55.00 -29.00   0.50    0.50    --    0.00 -37.00 -60.00   52
  4  \w    -16.00  88.00   0.50    0.50    --    0.00  37.00 -90.00  208
  5  \w    -16.00  31.00   0.50    0.50    --    0.00  37.00-180.00   94
  6  \w    -31.00  17.00   0.50    0.50    --    0.00 -19.00-120.00   96
  7  \w     30.00  86.00   0.50    0.50    --    0.00  82.00 120.00  112
  8  \w    -65.00 -10.00   0.50    0.50    --    0.00 -57.00  30.00  110
  9  \w      8.00 102.00   0.50    5.00    --   94.60 -61.00 150.00  188
 10  \w     85.00 110.00   0.50    5.00    --   94.60 -82.00 -30.00   50
 11  \w     77.00 154.00   0.50    5.00    --   94.60  40.00 -47.83  154
 12  \w     16.00 109.00   0.50    5.00    --   94.60 -61.00 -60.00  186
 13  \w     72.00 125.00   0.50    5.00    --   94.60 -82.00-180.00  106
 14  \w      5.00  50.00   0.50    5.00    --   94.60 -77.00 120.00   90
 15  \w     79.00 135.00   0.50    5.00    --   94.60  30.00 -90.00  112
 16  \w     80.00 106.00   0.50    5.00    --   94.60 -82.00   0.00   52
 17  \w     74.00  99.00   0.50    5.00    --   94.60 -82.00-150.00   50
 18  \w     24.00  50.00   0.50    5.00    --   94.60 -82.00   0.00   52
 19  \w     79.00 183.00   0.50    5.00    --   94.60  30.00  30.00  208
 20  \w     76.00 176.00   0.50    5.00    --   94.60  45.00 -90.00  200
 21  \w     83.00 110.00   0.50    5.00    --   94.60 -82.00  90.00   54
 22  \w     65.00 108.00   0.50    5.00    --   94.60 -82.00-120.00   86
 23  \w     21.00  48.00   0.50    5.00    --   94.60 -82.00-150.00   54
 24  \w     11.00 125.00   0.50    5.00    --   94.60 -82.00 150.00  228
 25  \w     11.00 125.00   0.50    5.00    --   94.60 -82.00  60.00  228
 26  \w     37.00 120.00   0.50    5.00    --   94.60 -82.00 -60.00  166
 27  \w     78.00 183.00   0.50    5.00    --   94.60  30.00   0.00  210
 28  \w     76.00 103.00   0.50    5.00    --   94.60 -82.00  30.00   54
 29  \w      6.00 105.00   0.50    5.00    --   94.60 -61.00  60.00  198
;
_diffrn_measurement_device 'four-circle diffractometer'
_diffrn_measurement_device_type 'XtaLAB Pro: Kappa dual home/near'
_diffrn_measurement_method '\w scans'
_diffrn_orient_matrix_type 'CrysAlisPro convention (1999,Acta A55,543-557)'
_diffrn_orient_matrix_UB_11 -0.0699384000
_diffrn_orient_matrix_UB_12 0.0619385000
_diffrn_orient_matrix_UB_13 -0.0175858000
_diffrn_orient_matrix_UB_21 0.0659531000
_diffrn_orient_matrix_UB_22 0.0037779000
_diffrn_orient_matrix_UB_23 -0.0677616000
_diffrn_orient_matrix_UB_31 -0.0215060000
_diffrn_orient_matrix_UB_32 -0.0575283000
_diffrn_orient_matrix_UB_33 -0.0340806000
_diffrn_radiation_monochromator graphite
_diffrn_radiation_probe x-ray
_diffrn_radiation_type CuK\a
_diffrn_radiation_wavelength 1.54184
_diffrn_reflns_av_R_equivalents 0.0875
_diffrn_reflns_av_unetI/netI 0.0614
_diffrn_reflns_Laue_measured_fraction_full 0.995
_diffrn_reflns_Laue_measured_fraction_max 0.966
_diffrn_reflns_limit_h_max 21
_diffrn_reflns_limit_h_min -21
_diffrn_reflns_limit_k_max 23
_diffrn_reflns_limit_k_min -24
_diffrn_reflns_limit_l_max 23
_diffrn_reflns_limit_l_min -26
_diffrn_reflns_number 79302
_diffrn_reflns_point_group_measured_fraction_full 0.995
_diffrn_reflns_point_group_measured_fraction_max 0.966
_diffrn_reflns_theta_full 67.684
_diffrn_reflns_theta_max 74.065
_diffrn_reflns_theta_min 4.137
_diffrn_source 'fine-focus sealed X-ray tube'
_diffrn_source_type 'Enhance (Cu) X-ray Source'
_exptl_absorpt_coefficient_mu 18.218
_exptl_absorpt_correction_T_max 1.00000
_exptl_absorpt_correction_T_min 0.35049
_exptl_absorpt_correction_type multi-scan
_exptl_absorpt_process_details
;
CrysAlisPro 1.171.39.22a (Rigaku Oxford Diffraction, 2015)
Empirical absorption correction using spherical harmonics,
 implemented in SCALE3 ABSPACK scaling algorithm.
;
_exptl_crystal_colour 'metallic dark red'
_exptl_crystal_colour_lustre metallic
_exptl_crystal_colour_modifier dark
_exptl_crystal_colour_primary red
_exptl_crystal_density_diffrn 1.810
_exptl_crystal_description prism
_exptl_crystal_F_000 3252
_exptl_crystal_size_max 0.2
_exptl_crystal_size_mid 0.15
_exptl_crystal_size_min 0.1
_refine_diff_density_max 5.366
_refine_diff_density_min -4.807
_refine_diff_density_rms 0.323
_refine_ls_extinction_coef 0.000256(19)
_refine_ls_extinction_expression Fc^*^=kFc[1+0.001xFc^2^\l^3^/sin(2\q)]^-1/4^
_refine_ls_extinction_method 'SHELXL-2018/3 (Sheldrick 2018)'
_refine_ls_goodness_of_fit_ref 1.021
_refine_ls_hydrogen_treatment constr
_refine_ls_matrix_type full
_refine_ls_number_parameters 1064
_refine_ls_number_reflns 24899
_refine_ls_number_restraints 2670
_refine_ls_restrained_S_all 0.985
_refine_ls_R_factor_all 0.0908
_refine_ls_R_factor_gt 0.0795
_refine_ls_shift/su_max 0.001
_refine_ls_shift/su_mean 0.000
_refine_ls_structure_factor_coef Fsqd
_refine_ls_weighting_details 'w=1/[\s^2^(Fo^2^)+(0.1398P)^2^+74.8190P] where P=(Fo^2^+2Fc^2^)/3'
_refine_ls_weighting_scheme calc
_refine_ls_wR_factor_gt 0.2134
_refine_ls_wR_factor_ref 0.2265
_reflns_Friedel_coverage 0.000
_reflns_number_gt 20380
_reflns_number_total 24899
_reflns_threshold_expression 'I > 2\s(I)'
_cod_data_source_file d1cc01162f2.cif
_cod_data_source_block 20170624-2
_cod_depositor_comments 'Adding full bibliography for 7128318--7128319.cif.'
_cod_original_cell_volume 6343.15(18)
_cod_database_code 7128319
_shelx_shelxl_version_number 2018/3
_chemical_oxdiff_formula 'C50 H50 N1 Au10 O1 Cl1 P2'
_shelx_space_group_comment
;
The symmetry employed for this shelxl refinement is uniquely defined
by the following loop, which should always be used as a source of
symmetry information in preference to the above space-group names.
They are only intended as comments.
;
_shelx_estimated_absorpt_t_max 0.263
_shelx_estimated_absorpt_t_min 0.122
_reflns_odcompleteness_completeness 99.53
_reflns_odcompleteness_iscentric 1
_reflns_odcompleteness_theta 66.97
_olex2_refinement_description
;
1. Fixed Uiso
 At 1.2 times of:
  All C(H) groups, All C(H,H) groups, All N(H,H) groups
2. Uiso/Uaniso restraints and constraints
C00H \\sim C00X \\sim C02D \\sim C02Z \\sim C02G \\sim C01H \\sim C00I \\sim
C00J \\sim C00T \\sim C01Q \\sim C033 \\sim C02L \\sim C01A \\sim C00L \\sim
C00M \\sim C01K \\sim C02I \\sim C024 \\sim C01W \\sim C00N \\sim C011 \\sim
C01P \\sim C01F \\sim C01R \\sim C01J \\sim C00O \\sim C00V \\sim C01O \\sim
C01C \\sim C022 \\sim C017 \\sim C00P \\sim C01E \\sim C02W \\sim C02J \\sim
C037 \\sim C02C \\sim C00Q \\sim C00R \\sim C02H \\sim C02Y \\sim C02F \\sim
C02S \\sim C02R \\sim C00S \\sim C00U \\sim C00W \\sim C00Y \\sim C014 \\sim
C01U \\sim C025 \\sim C02X \\sim C038 \\sim C00Z \\sim C010 \\sim C00K \\sim
C01G \\sim C027 \\sim C02Q \\sim C01I \\sim C012 \\sim C019 \\sim C02N \\sim
C25 \\sim C02A \\sim C02B \\sim C013 \\sim C015 \\sim C016 \\sim C026 \\sim
C02T \\sim C034 \\sim C035 \\sim C02M \\sim C018 \\sim C01B \\sim C01M \\sim
C021 \\sim C02O \\sim C03B \\sim C032 \\sim C030 \\sim C01N \\sim C01S \\sim
C01X \\sim C020 \\sim C031 \\sim C28 \\sim C43 \\sim C3 \\sim C1 \\sim C023
\\sim C01Z \\sim C028 \\sim C039 \\sim C42 \\sim C44 \\sim C4 \\sim C02E \\sim
C02K \\sim C01L \\sim C01T \\sim C2 \\sim C5 \\sim C36 \\sim C02P \\sim C01D
\\sim C01Y \\sim C029 \\sim C03D \\sim C036 \\sim C02U \\sim C02V \\sim C38
\\sim C35 \\sim C29 \\sim C33 \\sim C40 \\sim C03A \\sim C03C \\sim C67 \\sim
C47 \\sim C46 \\sim C03F \\sim N01V \\sim N31: within 3.8A with sigma of 0.01
and sigma for terminal atoms of 0.02
3.a Secondary CH2 refined with riding coordinates:
 C00I(H00A,H00B), C00Q(H00K,H00L), C00S(H00C,H00D), C00U(H00E,H00F), C00W(H00G,
 H00H), C00Z(H00I,H00J), C013(H01A,H01B), C015(H01L,H01M), C01B(H01N,H01S),
 C01N(H01T,H01V), C01S(H01X,H01Y), C023(H02E,H02K)
3.b Aromatic/amide H refined with riding coordinates:
 C00X(H00X), C02D(H02D), C02Z(H02Z), C02G(H02G), C01H(H01H), C00T(H00T),
 C01Q(H01Q), C033(H033), C02L(H02L), C01A(H01D), C00M(H00M), C01K(H01K),
 C02I(H02I), C024(H024), C01W(H01W), C011(H011), C01P(H01P), C01F(H01F),
 C01R(H01R), C01J(H01J), C00V(H00V), C01O(H01O), C01C(H01C), C022(H022),
 C017(H017), C01E(H01E), C02W(H02W), C02J(H02J), C037(H037), C02C(H02C),
 C02H(H02H), C02Y(H02Y), C02F(H02F), C02S(H02S), C02R(H02R), C014(H014),
 C01U(H01U), C025(H025), C02X(H02X), C038(H038), C00K(H00N), C01G(H01G),
 C027(H027), C02Q(H02Q), C01I(H01I), C019(H019), C02N(H02N), C25(H25),
 C02A(H02A), C02B(H02B), C026(H026), C02T(H02T), C034(H034), C035(H035),
 C021(H021), C02O(H02O), C03B(H03B), C032(H032), C030(H030), C031(H031),
 C28(H28), C43(H43), C3(H3), C1(H1), C028(H028), C039(H039), C42(H42), C44(H44),
  C4(H4), C01L(H01), C01T(H0AA), C2(H2), C5(H5), C36(H36), C01D(H1AA),
 C01Y(H2AA), C029(H029), C03D(H03D), C036(H036), C38(H38), C35(H35), C29(H29),
 C33(H33), C40(H40), C67(H67), C47(H47), C46(H46), C03F(H03F)
3.c Fitted hexagon refined as free rotating group:
 C00H(C00X,C02D,C02Z,C02G,C01H), C00J(C00T,C01Q,C033,C02L,C01A), C00L(C00M,
 C01K,C02I,C024,C01W), C00N(C011,C01P,C01F,C01R,C01J), C00O(C00V,C01O,C01C,C022,
 C017), C00P(C01E,C02W,C02J,C037,C02C), C00R(C02H,C02Y,C02F,C02S,C02R),
 C00Y(C014,C01U,C025,C02X,C038), C010(C00K,C01G,C027,C02Q,C01I), C012(C019,C02N,
 C25,C02A,C02B), C016(C026,C02T,C034,C035,C02M), C01M(C021,C02O,C03B,C032,C030),
  C020(C031,C28,C43,C3,C1), C01Z(C028,C039,C42,C44,C4), C02K(C01L,C01T,C2,C5,
 C36), C02P(C01D,C01Y,C029,C03D,C036), C02V(C38,C35,C29,C33,C40), C03A(C03C,C67,
 C47,C46,C03F)
3.d X=CH2 refined with riding coordinates:
 N01V(H01Z,H), N31(H31A,H31B)
;
_olex2_submission_special_instructions 'No special instructions were received'
_oxdiff_exptl_absorpt_empirical_details
;
Empirical correction (ABSPACK) includes:
- Absorption correction using spherical harmonics
- Frame scaling
;
_oxdiff_exptl_absorpt_empirical_full_max 4.907
_oxdiff_exptl_absorpt_empirical_full_min 0.313

loop_
_space_group_symop_operation_xyz
'x, y, z'
'-x, -y, -z'

loop_
_atom_site_label
_atom_site_type_symbol
_atom_site_fract_x
_atom_site_fract_y
_atom_site_fract_z
_atom_site_U_iso_or_equiv
_atom_site_adp_type
_atom_site_occupancy
_atom_site_site_symmetry_order
_atom_site_calc_flag
_atom_site_refinement_flags_posn
_atom_site_refinement_flags_adp
_atom_site_refinement_flags_occupancy
_atom_site_disorder_assembly
_atom_site_disorder_group
Au01 Au 0.51119(3) 0.96023(2) 0.44631(2) 0.03841(14) Uani 1 1 d . . . . .
Au02 Au 0.65256(3) 1.00201(3) 0.44424(3) 0.04134(14) Uani 1 1 d . . . . .
Au03 Au 0.53601(3) 0.51332(3) -0.06112(3) 0.04363(15) Uani 1 1 d . . . . .
Au04 Au 0.48344(3) 0.89485(3) 0.57000(3) 0.04307(14) Uani 1 1 d . . . . .
Au05 Au 0.36301(4) 0.52684(3) -0.03046(3) 0.05181(16) Uani 1 1 d . . . . .
Au06 Au 0.52630(4) 0.60813(3) 0.04360(3) 0.05161(16) Uani 1 1 d . . . . .
Au07 Au 0.70079(4) 0.59663(3) 0.04994(3) 0.05161(16) Uani 1 1 d . . . . .
Au08 Au 0.32322(4) 0.85627(3) 0.61841(4) 0.06418(19) Uani 1 1 d . . . . .
P009 P 0.7861(2) 0.91596(17) 0.43402(16) 0.0448(7) Uani 1 1 d . . . . .
P00A P 0.5963(2) 0.80164(17) 0.58821(18) 0.0462(7) Uani 1 1 d . . . . .
P00B P 0.5413(2) 0.88160(18) 0.35375(17) 0.0492(8) Uani 1 1 d . . . . .
P00C P 0.5898(2) 0.54802(18) -0.16694(17) 0.0495(7) Uani 1 1 d . . . . .
P0D P 0.7962(3) 0.6119(2) -0.0480(2) 0.0597(9) Uani 1 1 d . . . . .
P0E P 0.3039(3) 0.7929(2) 0.5372(3) 0.0653(11) Uani 1 1 d . . . . .
P00F P 0.2561(3) 0.6363(2) -0.0318(3) 0.0692(11) Uani 1 1 d . . . . .
P00G P 0.4393(3) 0.7308(2) 0.0607(3) 0.0754(13) Uani 1 1 d . . . . .
C00H C 0.8179(7) 0.9131(6) 0.5093(4) 0.060(2) Uani 1 1 d . U . . .
C00X C 0.7875(7) 0.9780(5) 0.5508(5) 0.069(3) Uani 1 1 d G U . . .
H00X H 0.754019 1.021153 0.538872 0.083 Uiso 1 1 calc R . . . .
C02D C 0.8071(8) 0.9785(5) 0.6101(5) 0.074(3) Uani 1 1 d G U . . .
H02D H 0.786756 1.021974 0.637851 0.089 Uiso 1 1 calc R . . . .
C02Z C 0.8572(8) 0.9140(6) 0.6279(4) 0.071(3) Uani 1 1 d G U . . .
H02Z H 0.870284 0.914376 0.667588 0.085 Uiso 1 1 calc R . . . .
C02G C 0.8876(7) 0.8491(5) 0.5864(5) 0.073(3) Uani 1 1 d G U . . .
H02G H 0.921074 0.805955 0.598346 0.087 Uiso 1 1 calc R . . . .
C01H C 0.8680(7) 0.8486(5) 0.5271(5) 0.067(2) Uani 1 1 d G U . . .
H01H H 0.888337 0.805133 0.499366 0.080 Uiso 1 1 calc R . . . .
C00I C 0.7058(10) 0.8078(8) 0.4589(8) 0.059(2) Uani 1 1 d . U . . .
H00A H 0.655729 0.843675 0.452377 0.071 Uiso 1 1 calc R . . . .
H00B H 0.709002 0.759511 0.444001 0.071 Uiso 1 1 calc R . . . .
C00J C 0.5068(7) 0.5997(6) -0.2012(6) 0.070(2) Uani 1 1 d . U . . .
C00T C 0.4497(8) 0.5664(5) -0.2068(6) 0.071(2) Uani 1 1 d G U . . .
H00T H 0.456644 0.518660 -0.195250 0.086 Uiso 1 1 calc R . . . .
C01Q C 0.3824(7) 0.6046(6) -0.2295(7) 0.080(2) Uani 1 1 d G U . . .
H01Q H 0.344175 0.582351 -0.233209 0.096 Uiso 1 1 calc R . . . .
C033 C 0.3720(7) 0.6760(6) -0.2467(7) 0.081(3) Uani 1 1 d G U . . .
H033 H 0.326960 0.701553 -0.261901 0.097 Uiso 1 1 calc R . . . .
C02L C 0.4291(8) 0.7093(5) -0.2411(6) 0.078(3) Uani 1 1 d G U . . .
H02L H 0.422214 0.757063 -0.252635 0.094 Uiso 1 1 calc R . . . .
C01A C 0.4965(7) 0.6711(6) -0.2184(6) 0.074(2) Uani 1 1 d G U . . .
H01D H 0.534684 0.693373 -0.214676 0.089 Uiso 1 1 calc R . . . .
C00L C 0.4879(7) 0.9198(5) 0.2922(5) 0.065(2) Uani 1 1 d . U . . .
C00M C 0.4205(7) 0.9863(5) 0.3107(4) 0.070(3) Uani 1 1 d G U . . .
H00M H 0.403548 1.010269 0.353544 0.084 Uiso 1 1 calc R . . . .
C01K C 0.3784(7) 1.0170(5) 0.2653(6) 0.072(3) Uani 1 1 d G U . . .
H01K H 0.333339 1.061476 0.277699 0.087 Uiso 1 1 calc R . . . .
C02I C 0.4038(7) 0.9812(6) 0.2013(5) 0.076(3) Uani 1 1 d G U . . .
H02I H 0.375661 1.001728 0.170923 0.092 Uiso 1 1 calc R . . . .
C024 C 0.4712(8) 0.9147(6) 0.1828(4) 0.079(2) Uani 1 1 d G U . . .
H024 H 0.488192 0.890770 0.139991 0.095 Uiso 1 1 calc R . . . .
C01W C 0.5133(7) 0.8840(5) 0.2282(6) 0.072(2) Uani 1 1 d G U . . .
H01W H 0.558403 0.839562 0.215836 0.087 Uiso 1 1 calc R . . . .
C00N C 0.6543(5) 0.8437(5) 0.3057(6) 0.066(2) Uani 1 1 d . U . . .
C011 C 0.6950(6) 0.8939(4) 0.2806(6) 0.069(2) Uani 1 1 d G U . . .
H011 H 0.665034 0.943977 0.290585 0.083 Uiso 1 1 calc R . . . .
C01P C 0.7806(7) 0.8691(5) 0.2407(6) 0.073(3) Uani 1 1 d G U . . .
H01P H 0.807922 0.902652 0.223899 0.088 Uiso 1 1 calc R . . . .
C01F C 0.8255(5) 0.7942(6) 0.2258(6) 0.077(3) Uani 1 1 d G U . . .
H01F H 0.882766 0.777610 0.199028 0.093 Uiso 1 1 calc R . . . .
C01R C 0.7847(7) 0.7440(4) 0.2508(6) 0.075(3) Uani 1 1 d G U . . .
H01R H 0.814723 0.693893 0.240844 0.091 Uiso 1 1 calc R . . . .
C01J C 0.6991(7) 0.7688(5) 0.2908(6) 0.071(2) Uani 1 1 d G U . . .
H01J H 0.671835 0.735217 0.307530 0.085 Uiso 1 1 calc R . . . .
C00O C 0.6066(7) 0.8030(6) 0.6723(4) 0.065(2) Uani 1 1 d . U . . .
C00V C 0.5361(6) 0.8418(6) 0.7269(6) 0.078(2) Uani 1 1 d G U . . .
H00V H 0.484329 0.867375 0.720452 0.093 Uiso 1 1 calc R . . . .
C01O C 0.5429(7) 0.8424(6) 0.7913(5) 0.075(3) Uani 1 1 d G U . . .
H01O H 0.495719 0.868406 0.827820 0.090 Uiso 1 1 calc R . . . .
C01C C 0.6203(8) 0.8043(6) 0.8010(4) 0.072(3) Uani 1 1 d G U . . .
H01C H 0.624825 0.804685 0.844009 0.087 Uiso 1 1 calc R . . . .
C022 C 0.6908(6) 0.7655(6) 0.7463(5) 0.072(3) Uani 1 1 d G U . . .
H022 H 0.742541 0.739934 0.752829 0.086 Uiso 1 1 calc R . . . .
C017 C 0.6840(6) 0.7649(6) 0.6820(5) 0.070(2) Uani 1 1 d G U . . .
H017 H 0.731152 0.738903 0.645459 0.084 Uiso 1 1 calc R . . . .
C00P C 0.8783(6) 0.9209(7) 0.3641(5) 0.067(2) Uani 1 1 d . U . . .
C01E C 0.8661(5) 0.9721(6) 0.3176(6) 0.076(3) Uani 1 1 d G U . . .
H01E H 0.811369 1.004007 0.322051 0.091 Uiso 1 1 calc R . . . .
C02W C 0.9357(7) 0.9756(6) 0.2643(5) 0.082(3) Uani 1 1 d G U . . .
H02W H 0.927505 1.009902 0.233109 0.098 Uiso 1 1 calc R . . . .
C02J C 1.0175(6) 0.9280(7) 0.2575(5) 0.082(3) Uani 1 1 d G U . . .
H02J H 1.064026 0.930347 0.221887 0.098 Uiso 1 1 calc R . . . .
C037 C 1.0297(5) 0.8768(7) 0.3041(6) 0.083(3) Uani 1 1 d G U . . .
H037 H 1.084412 0.844897 0.299606 0.100 Uiso 1 1 calc R . . . .
C02C C 0.9601(7) 0.8733(6) 0.3574(5) 0.077(3) Uani 1 1 d G U . . .
H02C H 0.968276 0.839002 0.388549 0.092 Uiso 1 1 calc R . . . .
C00Q C 0.6485(12) 0.6098(9) -0.1658(9) 0.066(2) Uani 1 1 d . U . . .
H00K H 0.672558 0.620843 -0.211587 0.079 Uiso 1 1 calc R . . . .
H00L H 0.609015 0.655504 -0.139521 0.079 Uiso 1 1 calc R . . . .
C00R C 0.6069(7) 0.7068(4) 0.5697(6) 0.066(2) Uani 1 1 d . U . . .
C02H C 0.5343(6) 0.6866(5) 0.5903(6) 0.074(3) Uani 1 1 d G U . . .
H02H H 0.480803 0.721991 0.610281 0.088 Uiso 1 1 calc R . . . .
C02Y C 0.5418(6) 0.6135(6) 0.5811(6) 0.077(3) Uani 1 1 d G U . . .
H02Y H 0.493325 0.599996 0.594857 0.093 Uiso 1 1 calc R . . . .
C02F C 0.6219(7) 0.5606(4) 0.5512(6) 0.074(3) Uani 1 1 d G U . . .
H02F H 0.626879 0.511740 0.545056 0.089 Uiso 1 1 calc R . . . .
C02S C 0.6944(6) 0.5809(5) 0.5306(6) 0.077(3) Uani 1 1 d G U . . .
H02S H 0.747910 0.545478 0.510678 0.093 Uiso 1 1 calc R . . . .
C02R C 0.6869(6) 0.6539(5) 0.5399(6) 0.070(2) Uani 1 1 d G U . . .
H02R H 0.735389 0.667473 0.526101 0.084 Uiso 1 1 calc R . . . .
C00S C 0.4146(10) 0.8255(8) 0.4252(9) 0.061(2) Uani 1 1 d . U . . .
H00C H 0.404109 0.863907 0.459147 0.074 Uiso 1 1 calc R . . . .
H00D H 0.377130 0.845288 0.398784 0.074 Uiso 1 1 calc R . . . .
C00U C 0.6967(10) 0.8109(8) 0.5338(8) 0.059(2) Uani 1 1 d . U . . .
H00E H 0.699708 0.857273 0.547152 0.071 Uiso 1 1 calc R . . . .
H00F H 0.744228 0.771840 0.540516 0.071 Uiso 1 1 calc R . . . .
C00W C 0.5091(10) 0.8026(8) 0.3782(8) 0.063(2) Uani 1 1 d . U . . .
H00G H 0.515990 0.774053 0.337949 0.076 Uiso 1 1 calc R . . . .
H00H H 0.545997 0.771714 0.401313 0.076 Uiso 1 1 calc R . . . .
C00Y C 0.3840(8) 0.7716(6) 0.1479(5) 0.080(2) Uani 1 1 d . U . . .
C014 C 0.4177(7) 0.7386(5) 0.1972(6) 0.080(2) Uani 1 1 d G U . . .
H014 H 0.465408 0.695919 0.185637 0.096 Uiso 1 1 calc R . . . .
C01U C 0.3802(8) 0.7694(6) 0.2639(6) 0.083(2) Uani 1 1 d G U . . .
H01U H 0.402727 0.747324 0.296860 0.099 Uiso 1 1 calc R . . . .
C025 C 0.3089(8) 0.8332(6) 0.2812(5) 0.085(3) Uani 1 1 d G U . . .
H025 H 0.283766 0.853762 0.325776 0.102 Uiso 1 1 calc R . . . .
C02X C 0.2752(7) 0.8661(6) 0.2319(6) 0.084(3) Uani 1 1 d G U . . .
H02X H 0.227484 0.908797 0.243468 0.101 Uiso 1 1 calc R . . . .
C038 C 0.3127(8) 0.8353(6) 0.1652(6) 0.084(2) Uani 1 1 d G U . . .
H038 H 0.290164 0.857393 0.132244 0.101 Uiso 1 1 calc R . . . .
C00Z C 0.7867(11) 0.8236(9) 0.4161(8) 0.064(2) Uani 1 1 d . U . . .
H00I H 0.793152 0.816611 0.368724 0.077 Uiso 1 1 calc R . . . .
H00J H 0.836088 0.787930 0.423803 0.077 Uiso 1 1 calc R . . . .
C010 C 0.6603(7) 0.4738(5) -0.2315(5) 0.071(2) Uani 1 1 d . U . . .
C00K C 0.6865(8) 0.4027(6) -0.2129(4) 0.070(3) Uani 1 1 d G U . . .
H00N H 0.666414 0.393514 -0.168005 0.084 Uiso 1 1 calc R . . . .
C01G C 0.7429(8) 0.3453(4) -0.2614(5) 0.077(3) Uani 1 1 d G U . . .
H01G H 0.760494 0.297734 -0.248971 0.092 Uiso 1 1 calc R . . . .
C027 C 0.7730(8) 0.3590(5) -0.3285(5) 0.080(3) Uani 1 1 d G U . . .
H027 H 0.810702 0.320601 -0.360936 0.096 Uiso 1 1 calc R . . . .
C02Q C 0.7467(8) 0.4301(6) -0.3471(4) 0.082(3) Uani 1 1 d G U . . .
H02Q H 0.766830 0.439250 -0.391934 0.099 Uiso 1 1 calc R . . . .
C01I C 0.6903(8) 0.4875(5) -0.2985(5) 0.074(3) Uani 1 1 d G U . . .
H01I H 0.672750 0.535032 -0.310969 0.089 Uiso 1 1 calc R . . . .
C012 C 0.2115(6) 0.8421(6) 0.5143(7) 0.079(2) Uani 1 1 d . U . . .
C019 C 0.1438(8) 0.8927(7) 0.5635(6) 0.084(3) Uani 1 1 d G U . . .
H019 H 0.150411 0.904575 0.603763 0.101 Uiso 1 1 calc R . . . .
C02N C 0.0661(7) 0.9255(6) 0.5525(6) 0.088(3) Uani 1 1 d G U . . .
H02N H 0.020761 0.959358 0.585369 0.106 Uiso 1 1 calc R . . . .
C25 C 0.0562(6) 0.9078(7) 0.4923(7) 0.088(3) Uani 1 1 d G U . . .
H25 H 0.004187 0.929744 0.484920 0.105 Uiso 1 1 calc R . . . .
C02A C 0.1239(8) 0.8572(7) 0.4431(6) 0.087(3) Uani 1 1 d G U . . .
H02A H 0.117262 0.845346 0.402865 0.105 Uiso 1 1 calc R . . . .
C02B C 0.2016(7) 0.8244(6) 0.4542(6) 0.083(2) Uani 1 1 d G U . . .
H02B H 0.246912 0.790562 0.421257 0.099 Uiso 1 1 calc R . . . .
C013 C 0.3938(12) 0.7618(9) 0.4599(10) 0.076(2) Uani 1 1 d . U . . .
H01A H 0.443261 0.729799 0.470205 0.091 Uiso 1 1 calc R . . . .
H01B H 0.380613 0.733688 0.429676 0.091 Uiso 1 1 calc R . . . .
C015 C 0.7201(12) 0.5777(10) -0.1360(9) 0.070(3) Uani 1 1 d . U . . .
H01L H 0.766647 0.539864 -0.168438 0.084 Uiso 1 1 calc R . . . .
H01M H 0.699186 0.554549 -0.095856 0.084 Uiso 1 1 calc R . . . .
C016 C 0.5661(8) 0.5936(6) 0.2772(4) 0.073(2) Uani 1 1 d . U . . .
C026 C 0.4840(7) 0.5920(6) 0.3080(6) 0.076(2) Uani 1 1 d G U . . .
H026 H 0.448730 0.594271 0.282303 0.092 Uiso 1 1 calc R . . . .
C02T C 0.4547(6) 0.5869(7) 0.3772(6) 0.080(3) Uani 1 1 d G U . . .
H02T H 0.399795 0.585832 0.397819 0.096 Uiso 1 1 calc R . . . .
C034 C 0.5075(8) 0.5835(7) 0.4156(4) 0.082(3) Uani 1 1 d G U . . .
H034 H 0.487839 0.580153 0.461902 0.099 Uiso 1 1 calc R . . . .
C035 C 0.5895(7) 0.5852(7) 0.3848(6) 0.079(3) Uani 1 1 d G U . . .
H035 H 0.624818 0.582912 0.410470 0.094 Uiso 1 1 calc R . . . .
C02M C 0.6188(6) 0.5902(7) 0.3156(6) 0.076(3) Uani 1 1 d G U . . .
C018 C 0.5986(13) 0.5942(10) 0.2065(10) 0.076(3) Uani 1 1 d . U . . .
C01B C 0.7551(13) 0.6344(10) -0.1171(9) 0.075(3) Uani 1 1 d . U . . .
H01N H 0.709725 0.681837 -0.105215 0.090 Uiso 1 1 calc R . . . .
H01S H 0.800307 0.638711 -0.156297 0.090 Uiso 1 1 calc R . . . .
C01M C 0.8944(7) 0.5326(6) -0.0784(6) 0.077(2) Uani 1 1 d . U . . .
C021 C 0.9171(8) 0.4840(7) -0.0324(5) 0.083(3) Uani 1 1 d G U . . .
H021 H 0.882699 0.492407 0.012746 0.100 Uiso 1 1 calc R . . . .
C02O C 0.9912(8) 0.4228(7) -0.0538(6) 0.090(3) Uani 1 1 d G U . . .
H02O H 1.006410 0.390254 -0.022959 0.108 Uiso 1 1 calc R . . . .
C03B C 1.0426(7) 0.4102(6) -0.1212(7) 0.090(3) Uani 1 1 d G U . . .
H03B H 1.092222 0.369265 -0.135494 0.108 Uiso 1 1 calc R . . . .
C032 C 1.0199(8) 0.4588(8) -0.1672(5) 0.089(3) Uani 1 1 d G U . . .
H032 H 1.054323 0.450429 -0.212326 0.106 Uiso 1 1 calc R . . . .
C030 C 0.9458(8) 0.5200(7) -0.1458(6) 0.084(3) Uani 1 1 d G U . . .
H030 H 0.930612 0.552583 -0.176622 0.100 Uiso 1 1 calc R . . . .
C01N C 0.3010(14) 0.7096(11) -0.0622(11) 0.082(2) Uani 1 1 d . U . . .
H01T H 0.320840 0.704006 -0.111249 0.099 Uiso 1 1 calc R . . . .
H01V H 0.254876 0.756527 -0.047986 0.099 Uiso 1 1 calc R . . . .
C01S C 0.3725(14) 0.7130(11) -0.0397(10) 0.082(3) Uani 1 1 d . U . . .
H01X H 0.415847 0.664514 -0.049092 0.098 Uiso 1 1 calc R . . . .
H01Y H 0.397968 0.745835 -0.066943 0.098 Uiso 1 1 calc R . . . .
N01V N 0.7021(11) 0.5908(8) 0.2838(8) 0.079(3) Uani 1 1 d . U . . .
H01Z H 0.735364 0.587955 0.307134 0.095 Uiso 1 1 calc R . . . .
H H 0.719876 0.593912 0.240930 0.095 Uiso 1 1 calc R . . . .
C01X C 0.6325(13) 0.5943(10) 0.1458(9) 0.074(3) Uani 1 1 d . U . . .
C020 C 0.8248(10) 0.6923(7) -0.0325(6) 0.086(3) Uani 1 1 d . U . . .
C031 C 0.8082(10) 0.7169(7) 0.0340(6) 0.091(3) Uani 1 1 d G U . . .
H031 H 0.784405 0.692448 0.069251 0.109 Uiso 1 1 calc R . . . .
C28 C 0.8274(10) 0.7779(8) 0.0479(5) 0.090(3) Uani 1 1 d G U . . .
H28 H 0.816290 0.794345 0.092357 0.108 Uiso 1 1 calc R . . . .
C43 C 0.8630(11) 0.8144(7) -0.0048(7) 0.099(3) Uani 1 1 d G U . . .
H43 H 0.875774 0.855235 0.004441 0.119 Uiso 1 1 calc R . . . .
C3 C 0.8795(11) 0.7898(8) -0.0713(6) 0.101(3) Uani 1 1 d G U . . .
H3 H 0.903373 0.814229 -0.106581 0.122 Uiso 1 1 calc R . . . .
C1 C 0.8604(10) 0.7288(8) -0.0852(5) 0.093(3) Uani 1 1 d G U . . .
H1 H 0.871489 0.712332 -0.129688 0.111 Uiso 1 1 calc R . . . .
C023 C 0.3499(14) 0.7374(12) 0.0316(11) 0.090(3) Uani 1 1 d . U . . .
H02E H 0.318081 0.708603 0.058764 0.108 Uiso 1 1 calc R . . . .
H02K H 0.312170 0.788221 0.039656 0.108 Uiso 1 1 calc R . . . .
C01Z C 0.1956(10) 0.6394(8) -0.0916(7) 0.092(3) Uani 1 1 d . U . . .
C028 C 0.1957(10) 0.5736(6) -0.1169(8) 0.089(3) Uani 1 1 d G U . . .
H028 H 0.221658 0.529673 -0.101291 0.107 Uiso 1 1 calc R . . . .
C039 C 0.1569(10) 0.5735(6) -0.1654(8) 0.095(3) Uani 1 1 d G U . . .
H039 H 0.156951 0.529460 -0.182323 0.114 Uiso 1 1 calc R . . . .
C42 C 0.1181(10) 0.6392(8) -0.1887(7) 0.101(3) Uani 1 1 d G U . . .
H42 H 0.092162 0.639095 -0.221197 0.121 Uiso 1 1 calc R . . . .
C44 C 0.1181(10) 0.7050(6) -0.1635(8) 0.103(3) Uani 1 1 d G U . . .
H44 H 0.092080 0.748944 -0.179040 0.123 Uiso 1 1 calc R . . . .
C4 C 0.1568(10) 0.7051(6) -0.1149(8) 0.096(3) Uani 1 1 d G U . . .
H4 H 0.156787 0.749158 -0.098008 0.115 Uiso 1 1 calc R . . . .
C02E C 0.3243(15) 0.9011(12) 0.7001(11) 0.092(3) Uani 1 1 d . U . . .
C02K C 0.1785(9) 0.6695(8) 0.0508(6) 0.097(3) Uani 1 1 d . U . . .
C01L C 0.1773(9) 0.6228(6) 0.1021(8) 0.098(3) Uani 1 1 d G U . . .
H01 H 0.213824 0.574213 0.092805 0.118 Uiso 1 1 calc R . . . .
C01T C 0.1215(10) 0.6487(8) 0.1672(7) 0.103(4) Uani 1 1 d G U . . .
H0AA H 0.120699 0.617481 0.201525 0.124 Uiso 1 1 calc R . . . .
C2 C 0.0670(10) 0.7214(8) 0.1810(6) 0.110(4) Uani 1 1 d G U . . .
H2 H 0.029620 0.738718 0.224621 0.132 Uiso 1 1 calc R . . . .
C5 C 0.0682(10) 0.7681(6) 0.1297(8) 0.114(4) Uani 1 1 d G U . . .
H5 H 0.031665 0.816689 0.138997 0.136 Uiso 1 1 calc R . . . .
C36 C 0.1240(10) 0.7422(7) 0.0646(7) 0.105(3) Uani 1 1 d G U . . .
H36 H 0.124790 0.773422 0.030276 0.126 Uiso 1 1 calc R . . . .
C02P C 0.4890(8) 0.7962(6) 0.0227(7) 0.081(2) Uani 1 1 d . U . . .
C01D C 0.5720(8) 0.7848(6) 0.0218(7) 0.085(3) Uani 1 1 d G U . . .
H1AA H 0.601076 0.743144 0.038616 0.101 Uiso 1 1 calc R . . . .
C01Y C 0.6113(7) 0.8356(7) -0.0043(7) 0.088(3) Uani 1 1 d G U . . .
H2AA H 0.666821 0.827902 -0.004880 0.106 Uiso 1 1 calc R . . . .
C029 C 0.5678(8) 0.8978(6) -0.0294(7) 0.088(3) Uani 1 1 d G U . . .
H029 H 0.594164 0.931778 -0.046810 0.105 Uiso 1 1 calc R . . . .
C03D C 0.4849(9) 0.9093(6) -0.0284(7) 0.089(3) Uani 1 1 d G U . . .
H03D H 0.455761 0.950897 -0.045242 0.107 Uiso 1 1 calc R . . . .
C036 C 0.4455(7) 0.8585(7) -0.0024(7) 0.085(2) Uani 1 1 d G U . . .
H036 H 0.390015 0.866139 -0.001746 0.101 Uiso 1 1 calc R . . . .
C02U C 0.3152(16) 0.9252(13) 0.7557(12) 0.097(3) Uani 1 1 d . U . . .
C02V C 0.2819(9) 0.7100(6) 0.5606(7) 0.084(3) Uani 1 1 d . U . . .
C38 C 0.2305(9) 0.6838(7) 0.5364(7) 0.090(3) Uani 1 1 d G U . . .
H38 H 0.204829 0.709652 0.506361 0.108 Uiso 1 1 calc R . . . .
C35 C 0.2173(9) 0.6188(7) 0.5571(8) 0.096(3) Uani 1 1 d G U . . .
H35 H 0.182797 0.601228 0.540888 0.115 Uiso 1 1 calc R . . . .
C29 C 0.2555(9) 0.5801(6) 0.6019(8) 0.095(3) Uani 1 1 d G U . . .
H29 H 0.246713 0.536615 0.615780 0.114 Uiso 1 1 calc R . . . .
C33 C 0.3070(9) 0.6063(7) 0.6261(7) 0.096(3) Uani 1 1 d G U . . .
H33 H 0.332662 0.580425 0.656145 0.115 Uiso 1 1 calc R . . . .
C40 C 0.3202(9) 0.6713(7) 0.6054(7) 0.090(3) Uani 1 1 d G U . . .
H40 H 0.354695 0.688849 0.621619 0.108 Uiso 1 1 calc R . . . .
C03A C 0.3041(11) 0.9469(9) 0.8255(6) 0.101(3) Uani 1 1 d . U . . .
C03C C 0.2465(10) 0.9265(9) 0.8781(8) 0.105(3) Uani 1 1 d G U . . .
C67 C 0.2302(10) 0.9512(9) 0.9445(7) 0.110(3) Uani 1 1 d G U . . .
H67 H 0.191709 0.937539 0.979666 0.132 Uiso 1 1 calc R . . . .
C47 C 0.2714(11) 0.9963(9) 0.9584(6) 0.110(4) Uani 1 1 d G U . . .
H47 H 0.260525 1.012887 1.002811 0.132 Uiso 1 1 calc R . . . .
C46 C 0.3290(10) 1.0168(9) 0.9058(8) 0.109(3) Uani 1 1 d G U . . .
H46 H 0.356583 1.046972 0.915080 0.131 Uiso 1 1 calc R . . . .
C03F C 0.3453(10) 0.9920(9) 0.8394(7) 0.099(3) Uani 1 1 d G U . . .
H03F H 0.383824 1.005710 0.804203 0.119 Uiso 1 1 calc R . . . .
N31 N 0.2005(14) 0.8818(12) 0.8608(11) 0.120(5) Uani 1 1 d . U . . .
H31A H 0.162525 0.870501 0.892276 0.144 Uiso 1 1 calc R . . . .
H31B H 0.211739 0.867160 0.819322 0.144 Uiso 1 1 calc R . . . .

loop_
_atom_site_aniso_label
_atom_site_aniso_U_11
_atom_site_aniso_U_22
_atom_site_aniso_U_33
_atom_site_aniso_U_23
_atom_site_aniso_U_13
_atom_site_aniso_U_12
Au01 0.0421(3) 0.0322(2) 0.0392(2) -0.00534(17) -0.00895(19) -0.01398(18)
Au02 0.0398(3) 0.0371(2) 0.0450(3) -0.00141(19) -0.0091(2) -0.01463(19)
Au03 0.0536(3) 0.0347(2) 0.0438(3) -0.00087(19) -0.0133(2) -0.0188(2)
Au04 0.0467(3) 0.0352(2) 0.0469(3) 0.00339(19) -0.0129(2) -0.0157(2)
Au05 0.0522(3) 0.0394(3) 0.0670(4) -0.0021(2) -0.0214(3) -0.0175(2)
Au06 0.0612(3) 0.0347(3) 0.0607(3) -0.0091(2) -0.0221(3) -0.0157(2)
Au07 0.0555(3) 0.0458(3) 0.0577(3) 0.0011(2) -0.0190(3) -0.0220(2)
Au08 0.0556(4) 0.0538(3) 0.0821(4) 0.0150(3) -0.0136(3) -0.0262(3)
P009 0.0399(15) 0.0419(15) 0.0467(16) -0.0058(12) -0.0062(12) -0.0132(12)
P00A 0.0514(17) 0.0358(14) 0.0554(18) 0.0090(13) -0.0193(14) -0.0184(13)
P00B 0.0553(18) 0.0431(16) 0.0444(16) -0.0161(13) -0.0068(14) -0.0187(14)
P00C 0.069(2) 0.0445(16) 0.0423(16) 0.0068(13) -0.0179(15) -0.0293(15)
P0D 0.061(2) 0.058(2) 0.063(2) -0.0046(17) -0.0104(17) -0.0325(17)
P0E 0.054(2) 0.0411(17) 0.096(3) 0.0062(18) -0.013(2) -0.0218(15)
P00F 0.056(2) 0.0483(19) 0.105(3) -0.003(2) -0.037(2) -0.0103(16)
P00G 0.087(3) 0.0393(18) 0.101(3) -0.025(2) -0.049(3) -0.0037(18)
C00H 0.064(4) 0.064(4) 0.058(3) -0.002(3) -0.020(3) -0.029(3)
C00X 0.074(4) 0.071(4) 0.059(4) -0.003(4) -0.020(4) -0.024(4)
C02D 0.080(5) 0.075(5) 0.064(5) -0.004(4) -0.023(4) -0.022(4)
C02Z 0.077(5) 0.077(5) 0.060(5) -0.002(4) -0.025(4) -0.026(4)
C02G 0.076(5) 0.076(5) 0.063(5) 0.000(4) -0.024(4) -0.021(4)
C01H 0.069(4) 0.071(4) 0.062(4) -0.001(3) -0.023(3) -0.024(3)
C00I 0.067(4) 0.052(4) 0.062(4) 0.000(3) -0.020(3) -0.027(3)
C00J 0.087(4) 0.065(4) 0.068(4) 0.008(3) -0.029(4) -0.035(3)
C00T 0.085(4) 0.068(4) 0.073(4) 0.011(4) -0.032(4) -0.035(4)
C01Q 0.091(4) 0.072(4) 0.083(4) 0.011(4) -0.036(4) -0.030(4)
C033 0.091(4) 0.074(4) 0.080(4) 0.015(4) -0.033(4) -0.028(4)
C02L 0.090(5) 0.070(4) 0.078(5) 0.015(4) -0.030(4) -0.031(4)
C01A 0.089(4) 0.065(4) 0.075(4) 0.012(4) -0.030(4) -0.033(4)
C00L 0.074(4) 0.060(4) 0.068(4) -0.015(3) -0.024(3) -0.029(3)
C00M 0.081(5) 0.060(4) 0.071(5) -0.011(4) -0.024(4) -0.028(4)
C01K 0.082(5) 0.067(5) 0.071(5) -0.008(4) -0.028(4) -0.025(4)
C02I 0.085(5) 0.070(4) 0.075(4) -0.009(4) -0.026(4) -0.026(4)
C024 0.086(4) 0.071(4) 0.080(4) -0.012(3) -0.026(3) -0.026(3)
C01W 0.080(4) 0.066(4) 0.072(4) -0.013(3) -0.023(3) -0.026(3)
C00N 0.070(4) 0.063(3) 0.066(4) -0.011(3) -0.019(3) -0.025(3)
C011 0.072(4) 0.065(4) 0.065(4) -0.011(4) -0.016(4) -0.022(3)
C01P 0.071(4) 0.072(4) 0.067(4) -0.006(4) -0.011(4) -0.021(4)
C01F 0.077(4) 0.074(4) 0.070(4) -0.011(4) -0.013(4) -0.021(4)
C01R 0.075(5) 0.069(4) 0.070(5) -0.013(4) -0.013(4) -0.018(4)
C01J 0.073(4) 0.064(4) 0.068(4) -0.011(4) -0.015(4) -0.022(3)
C00O 0.086(4) 0.051(3) 0.069(4) 0.005(3) -0.029(3) -0.033(3)
C00V 0.097(4) 0.064(4) 0.075(4) 0.004(4) -0.028(4) -0.031(4)
C01O 0.096(5) 0.061(4) 0.071(4) 0.002(4) -0.030(4) -0.028(4)
C01C 0.094(5) 0.059(4) 0.072(5) 0.005(4) -0.033(4) -0.031(4)
C022 0.092(5) 0.061(5) 0.070(5) 0.008(4) -0.036(4) -0.027(4)
C017 0.088(4) 0.056(4) 0.070(4) 0.007(4) -0.031(4) -0.027(4)
C00P 0.064(4) 0.075(4) 0.061(4) -0.001(4) -0.014(3) -0.027(3)
C01E 0.068(4) 0.082(5) 0.066(4) 0.003(4) -0.007(4) -0.024(4)
C02W 0.071(5) 0.089(5) 0.070(5) 0.008(5) -0.004(5) -0.024(5)
C02J 0.071(5) 0.090(5) 0.068(5) 0.005(5) -0.003(5) -0.025(5)
C037 0.068(5) 0.094(5) 0.069(5) 0.006(5) -0.007(4) -0.018(5)
C02C 0.068(4) 0.083(4) 0.066(4) 0.003(4) -0.010(4) -0.021(4)
C00Q 0.087(4) 0.059(4) 0.064(4) 0.003(4) -0.023(4) -0.043(4)
C00R 0.084(4) 0.049(3) 0.070(4) 0.008(3) -0.024(3) -0.031(3)
C02H 0.090(4) 0.055(4) 0.078(4) 0.007(4) -0.024(4) -0.030(4)
C02Y 0.093(4) 0.057(4) 0.081(4) 0.007(4) -0.022(4) -0.030(4)
C02F 0.095(5) 0.052(4) 0.076(4) 0.006(4) -0.023(4) -0.031(4)
C02S 0.094(5) 0.055(4) 0.078(5) 0.006(4) -0.023(4) -0.026(4)
C02R 0.086(4) 0.051(3) 0.075(4) 0.005(3) -0.023(4) -0.027(3)
C00S 0.066(4) 0.049(4) 0.080(5) -0.017(4) -0.027(4) -0.029(4)
C00U 0.071(4) 0.054(4) 0.062(4) 0.004(3) -0.024(3) -0.030(3)
C00W 0.069(4) 0.054(4) 0.071(4) -0.016(4) -0.023(4) -0.025(4)
C00Y 0.089(4) 0.065(3) 0.088(4) -0.013(3) -0.028(3) -0.029(3)
C014 0.090(4) 0.065(4) 0.085(4) -0.015(3) -0.025(4) -0.029(3)
C01U 0.090(4) 0.070(4) 0.086(4) -0.015(4) -0.024(4) -0.026(4)
C025 0.089(4) 0.070(4) 0.090(4) -0.015(4) -0.022(4) -0.025(4)
C02X 0.089(4) 0.069(4) 0.088(4) -0.016(4) -0.021(4) -0.025(4)
C038 0.091(4) 0.069(4) 0.089(4) -0.013(4) -0.026(4) -0.025(4)
C00Z 0.066(3) 0.064(3) 0.062(3) -0.005(3) -0.018(3) -0.026(3)
C010 0.088(4) 0.066(4) 0.065(4) 0.003(4) -0.020(4) -0.038(4)
C00K 0.091(5) 0.063(5) 0.061(5) 0.000(4) -0.020(4) -0.035(4)
C01G 0.095(5) 0.066(5) 0.066(5) -0.005(4) -0.019(5) -0.031(5)
C027 0.097(5) 0.071(5) 0.069(5) -0.006(5) -0.017(5) -0.031(5)
C02Q 0.099(5) 0.074(5) 0.065(5) -0.001(5) -0.015(5) -0.029(5)
C01I 0.094(5) 0.067(4) 0.063(4) 0.002(4) -0.018(4) -0.036(4)
C012 0.073(4) 0.060(4) 0.099(4) -0.004(4) -0.018(4) -0.027(3)
C019 0.075(5) 0.064(4) 0.103(5) 0.000(4) -0.016(5) -0.023(4)
C02N 0.077(5) 0.068(5) 0.104(5) -0.002(5) -0.015(5) -0.019(4)
C25 0.078(5) 0.068(5) 0.106(5) -0.001(5) -0.018(5) -0.020(4)
C02A 0.078(5) 0.071(4) 0.102(5) -0.007(4) -0.018(4) -0.021(4)
C02B 0.078(4) 0.064(4) 0.099(4) -0.007(4) -0.020(4) -0.024(3)
C013 0.079(4) 0.057(4) 0.090(4) -0.005(3) -0.022(4) -0.028(3)
C015 0.082(5) 0.070(4) 0.069(5) -0.001(4) -0.016(4) -0.047(4)
C016 0.093(4) 0.058(4) 0.071(4) -0.007(4) -0.027(4) -0.028(4)
C026 0.094(4) 0.059(4) 0.075(4) -0.009(4) -0.024(4) -0.029(3)
C02T 0.096(4) 0.059(4) 0.077(4) -0.006(4) -0.020(4) -0.024(4)
C034 0.098(4) 0.060(4) 0.079(4) -0.003(4) -0.021(4) -0.021(4)
C035 0.099(4) 0.061(4) 0.074(4) -0.006(4) -0.027(4) -0.025(4)
C02M 0.095(4) 0.059(4) 0.074(4) -0.005(4) -0.025(4) -0.027(4)
C018 0.093(4) 0.061(4) 0.074(4) -0.008(4) -0.026(4) -0.028(4)
C01B 0.088(5) 0.072(4) 0.075(4) -0.008(4) -0.017(4) -0.050(4)
C01M 0.080(4) 0.084(4) 0.079(4) -0.013(4) -0.021(4) -0.047(4)
C021 0.079(5) 0.092(5) 0.082(5) -0.014(5) -0.020(5) -0.037(5)
C02O 0.084(5) 0.096(6) 0.084(5) -0.011(5) -0.016(5) -0.032(5)
C03B 0.083(5) 0.096(6) 0.085(5) -0.014(5) -0.017(5) -0.033(5)
C032 0.084(5) 0.095(6) 0.084(5) -0.014(5) -0.017(5) -0.036(5)
C030 0.084(4) 0.090(5) 0.080(4) -0.010(4) -0.018(4) -0.041(4)
C01N 0.091(4) 0.072(4) 0.089(4) 0.004(3) -0.036(3) -0.028(3)
C01S 0.093(4) 0.067(4) 0.087(4) -0.002(4) -0.032(4) -0.027(4)
N01V 0.095(6) 0.070(5) 0.077(6) -0.006(5) -0.033(5) -0.028(5)
C01X 0.090(5) 0.062(4) 0.074(5) -0.009(4) -0.029(4) -0.029(4)
C020 0.097(4) 0.083(4) 0.085(4) -0.011(4) -0.017(4) -0.049(4)
C031 0.106(5) 0.085(5) 0.088(5) -0.013(4) -0.020(5) -0.051(4)
C28 0.102(5) 0.086(5) 0.087(5) -0.015(4) -0.019(5) -0.050(4)
C43 0.111(6) 0.091(5) 0.095(5) -0.014(5) -0.013(5) -0.052(5)
C3 0.112(6) 0.093(5) 0.095(5) -0.009(5) -0.009(5) -0.053(5)
C1 0.103(5) 0.088(5) 0.090(5) -0.010(4) -0.014(4) -0.052(4)
C023 0.095(4) 0.074(4) 0.093(4) -0.004(4) -0.028(4) -0.021(4)
C01Z 0.096(4) 0.080(4) 0.102(4) 0.006(4) -0.041(4) -0.026(4)
C028 0.097(5) 0.079(5) 0.100(5) 0.008(5) -0.044(5) -0.028(5)
C039 0.099(5) 0.084(5) 0.108(6) 0.007(5) -0.045(5) -0.027(5)
C42 0.104(6) 0.091(5) 0.111(6) 0.006(5) -0.047(5) -0.024(5)
C44 0.106(6) 0.089(5) 0.111(6) 0.007(5) -0.046(5) -0.021(5)
C4 0.100(4) 0.085(4) 0.103(4) 0.006(4) -0.041(4) -0.023(4)
C02E 0.102(6) 0.080(5) 0.084(5) 0.003(5) -0.017(5) -0.031(5)
C02K 0.094(4) 0.082(4) 0.103(4) 0.000(4) -0.030(4) -0.019(4)
C01L 0.092(6) 0.089(5) 0.103(6) -0.004(5) -0.031(5) -0.017(5)
C01T 0.095(6) 0.090(6) 0.108(6) -0.004(5) -0.027(5) -0.016(5)
C2 0.098(6) 0.095(6) 0.111(6) -0.004(5) -0.023(5) -0.011(5)
C5 0.102(6) 0.095(6) 0.114(6) -0.002(5) -0.020(5) -0.010(5)
C36 0.100(4) 0.088(4) 0.107(5) 0.001(4) -0.026(4) -0.014(4)
C02P 0.098(4) 0.063(4) 0.084(4) -0.010(3) -0.029(4) -0.028(3)
C01D 0.102(5) 0.061(4) 0.084(5) -0.004(4) -0.022(4) -0.027(4)
C01Y 0.105(5) 0.070(4) 0.084(4) -0.007(4) -0.023(4) -0.032(4)
C029 0.107(5) 0.065(5) 0.085(5) -0.004(5) -0.022(5) -0.029(5)
C03D 0.107(5) 0.066(5) 0.087(5) -0.005(5) -0.028(5) -0.023(5)
C036 0.099(4) 0.066(4) 0.087(4) -0.006(4) -0.030(4) -0.027(4)
C02U 0.106(5) 0.086(5) 0.086(5) 0.005(5) -0.018(5) -0.029(5)
C02V 0.082(4) 0.064(4) 0.104(4) 0.001(4) -0.019(4) -0.031(4)
C38 0.090(4) 0.067(4) 0.106(5) -0.001(4) -0.018(4) -0.031(4)
C35 0.096(5) 0.070(5) 0.112(6) 0.002(5) -0.016(5) -0.031(5)
C29 0.095(5) 0.071(5) 0.109(6) 0.002(5) -0.018(5) -0.029(5)
C33 0.096(5) 0.072(5) 0.110(6) 0.004(5) -0.019(5) -0.029(5)
C40 0.092(4) 0.069(4) 0.102(4) 0.005(4) -0.018(4) -0.031(4)
C03A 0.110(5) 0.089(5) 0.087(5) 0.002(4) -0.018(5) -0.026(4)
C03C 0.114(6) 0.092(5) 0.088(5) 0.002(5) -0.015(5) -0.024(5)
C67 0.116(6) 0.096(5) 0.091(5) 0.003(5) -0.015(5) -0.021(5)
C47 0.118(6) 0.098(6) 0.090(6) -0.002(5) -0.016(5) -0.022(5)
C46 0.116(6) 0.097(5) 0.091(5) -0.001(5) -0.018(5) -0.021(5)
C03F 0.110(5) 0.086(5) 0.085(5) 0.001(4) -0.020(4) -0.024(4)
N31 0.121(8) 0.104(7) 0.103(7) 0.008(7) -0.010(7) -0.025(7)

loop_
_atom_type_symbol
_atom_type_description
_atom_type_scat_dispersion_real
_atom_type_scat_dispersion_imag
_atom_type_scat_source
C C 0.0181 0.0091 'International Tables Vol C Tables 4.2.6.8 and 6.1.1.4'
H H 0.0000 0.0000 'International Tables Vol C Tables 4.2.6.8 and 6.1.1.4'
Au Au -4.4197 7.2980 'International Tables Vol C Tables 4.2.6.8 and 6.1.1.4'
N N 0.0311 0.0180 'International Tables Vol C Tables 4.2.6.8 and 6.1.1.4'
P P 0.2955 0.4335 'International Tables Vol C Tables 4.2.6.8 and 6.1.1.4'

loop_
_geom_angle_atom_site_label_1
_geom_angle_atom_site_label_2
_geom_angle_atom_site_label_3
_geom_angle
_geom_angle_site_symmetry_1
_geom_angle_site_symmetry_3
_geom_angle_publ_flag
Au01 Au01 Au02 61.45(2) 2_676 2_676 ?
Au01 Au01 Au02 64.92(2) 2_676 . ?
Au01 Au01 Au04 63.08(2) 2_676 . ?
Au01 Au01 Au04 62.43(2) 2_676 2_676 ?
Au02 Au01 Au02 126.363(18) . 2_676 ?
Au02 Au01 Au04 55.617(17) . 2_676 ?
Au04 Au01 Au02 97.828(19) 2_676 2_676 ?
Au04 Au01 Au02 100.29(2) . . ?
Au04 Au01 Au02 54.839(17) . 2_676 ?
Au04 Au01 Au04 125.511(18) . 2_676 ?
P00B Au01 Au01 174.58(10) . 2_676 ?
P00B Au01 Au02 120.97(9) . 2_676 ?
P00B Au01 Au02 112.47(9) . . ?
P00B Au01 Au04 113.73(9) . . ?
P00B Au01 Au04 120.58(9) . 2_676 ?
Au01 Au02 Au01 53.633(18) . 2_676 ?
Au01 Au02 Au08 121.63(2) . 2_676 ?
Au01 Au02 Au08 109.98(2) 2_676 2_676 ?
Au04 Au02 Au01 60.797(17) 2_676 2_676 ?
Au04 Au02 Au01 62.416(18) 2_676 . ?
Au04 Au02 Au08 62.194(19) 2_676 2_676 ?
P009 Au02 Au01 131.10(8) . 2_676 ?
P009 Au02 Au01 122.19(8) . . ?
P009 Au02 Au04 168.09(9) . 2_676 ?
P009 Au02 Au08 109.11(8) . 2_676 ?
Au03 Au03 Au05 65.37(3) 2_665 . ?
Au03 Au03 Au05 60.92(2) 2_665 2_665 ?
Au03 Au03 Au06 64.03(2) 2_665 . ?
Au03 Au03 Au06 61.68(2) 2_665 2_665 ?
Au05 Au03 Au05 126.28(2) . 2_665 ?
Au05 Au03 Au06 55.455(18) . 2_665 ?
Au06 Au03 Au05 101.22(2) . . ?
Au06 Au03 Au05 97.15(2) 2_665 2_665 ?
Au06 Au03 Au05 54.867(18) . 2_665 ?
Au06 Au03 Au06 125.70(2) . 2_665 ?
P00C Au03 Au03 174.45(10) . 2_665 ?
P00C Au03 Au05 121.86(10) . 2_665 ?
P00C Au03 Au05 111.66(10) . . ?
P00C Au03 Au06 113.01(8) . . ?
P00C Au03 Au06 121.08(8) . 2_665 ?
Au01 Au04 Au01 54.488(18) . 2_676 ?
Au01 Au04 Au08 125.22(2) 2_676 . ?
Au01 Au04 Au08 115.90(3) . . ?
Au02 Au04 Au01 61.963(18) 2_676 2_676 ?
Au02 Au04 Au01 64.362(18) 2_676 . ?
Au02 Au04 Au08 66.48(2) 2_676 . ?
P00A Au04 Au01 120.89(8) . 2_676 ?
P00A Au04 Au01 119.31(8) . . ?
P00A Au04 Au02 176.10(8) . 2_676 ?
P00A Au04 Au08 109.93(8) . . ?
Au03 Au05 Au03 53.72(2) . 2_665 ?
Au03 Au05 Au07 109.71(2) 2_665 2_665 ?
Au03 Au05 Au07 125.20(2) . 2_665 ?
Au06 Au05 Au03 60.39(2) 2_665 2_665 ?
Au06 Au05 Au03 63.42(2) 2_665 . ?
Au06 Au05 Au07 64.14(2) 2_665 2_665 ?
P00F Au05 Au03 129.80(12) . 2_665 ?
P00F Au05 Au03 123.39(11) . . ?
P00F Au05 Au06 169.46(12) . 2_665 ?
P00F Au05 Au07 106.73(11) . 2_665 ?
Au03 Au06 Au03 54.30(2) . 2_665 ?
Au03 Au06 Au07 123.05(2) 2_665 . ?
Au03 Au06 Au07 112.91(2) . . ?
Au05 Au06 Au03 64.74(2) 2_665 . ?
Au05 Au06 Au03 61.132(19) 2_665 2_665 ?
Au05 Au06 Au07 64.17(2) 2_665 . ?
P00G Au06 Au03 121.28(11) . . ?
P00G Au06 Au03 124.27(13) . 2_665 ?
P00G Au06 Au05 173.25(11) . 2_665 ?
P00G Au06 Au07 109.44(12) . . ?
Au06 Au07 Au05 51.694(17) . 2_665 ?
P0D Au07 Au05 111.68(10) . 2_665 ?
P0D Au07 Au06 116.11(12) . . ?
C01X Au07 Au05 81.1(5) . 2_665 ?
C01X Au07 Au06 76.0(6) . . ?
C01X Au07 P0D 166.0(5) . . ?
Au04 Au08 Au02 51.331(16) . 2_676 ?
P0E Au08 Au02 105.55(11) . 2_676 ?
P0E Au08 Au04 113.70(10) . . ?
C02E Au08 Au02 84.5(6) . 2_676 ?
C02E Au08 Au04 77.2(7) . . ?
C02E Au08 P0E 168.3(7) . . ?
C00H P009 Au02 114.8(4) . . ?
C00H P009 C00P 105.1(6) . . ?
C00H P009 C00Z 106.2(7) . . ?
C00P P009 Au02 117.6(4) . . ?
C00Z P009 Au02 109.7(6) . . ?
C00Z P009 C00P 102.1(6) . . ?
C00O P00A Au04 117.2(4) . . ?
C00O P00A C00U 102.8(6) . . ?
C00R P00A Au04 118.3(4) . . ?
C00R P00A C00O 103.8(5) . . ?
C00R P00A C00U 104.9(6) . . ?
C00U P00A Au04 108.2(5) . . ?
C00L P00B Au01 115.9(3) . . ?
C00N P00B Au01 113.7(4) . . ?
C00N P00B C00L 105.6(6) . . ?
C00W P00B Au01 111.6(5) . . ?
C00W P00B C00L 104.0(7) . . ?
C00W P00B C00N 105.0(6) . . ?
C00J P00C Au03 112.9(4) . . ?
C00J P00C C00Q 104.2(7) . . ?
C00Q P00C Au03 111.8(6) . . ?
C010 P00C Au03 115.6(4) . . ?
C010 P00C C00J 104.7(6) . . ?
C010 P00C C00Q 106.7(7) . . ?
C01B P0D Au07 115.0(6) . . ?
C01B P0D C01M 107.3(8) . . ?
C01B P0D C020 103.9(7) . . ?
C01M P0D Au07 113.5(5) . . ?
C01M P0D C020 108.3(7) . . ?
C020 P0D Au07 108.3(4) . . ?
C012 P0E Au08 113.6(4) . . ?
C012 P0E C013 107.5(8) . . ?
C012 P0E C02V 100.3(6) . . ?
C013 P0E Au08 115.4(6) . . ?
C02V P0E Au08 116.0(5) . . ?
C02V P0E C013 102.5(7) . . ?
C01N P00F Au05 111.4(7) . . ?
C01N P00F C01Z 99.5(8) . . ?
C01Z P00F Au05 118.4(5) . . ?
C02K P00F Au05 112.1(5) . . ?
C02K P00F C01N 107.2(9) . . ?
C02K P00F C01Z 107.1(8) . . ?
C00Y P00G Au06 117.5(5) . . ?
C023 P00G Au06 107.5(7) . . ?
C023 P00G C00Y 101.5(8) . . ?
C02P P00G Au06 116.9(5) . . ?
C02P P00G C00Y 102.2(6) . . ?
C02P P00G C023 110.1(9) . . ?
C00X C00H P009 117.5(6) . . ?
C00X C00H C01H 120.0 . . ?
C01H C00H P009 122.5(6) . . ?
C00H C00X H00X 120.0 . . ?
C00H C00X C02D 120.0 . . ?
C02D C00X H00X 120.0 . . ?
C00X C02D H02D 120.0 . . ?
C02Z C02D C00X 120.0 . . ?
C02Z C02D H02D 120.0 . . ?
C02D C02Z H02Z 120.0 . . ?
C02G C02Z C02D 120.0 . . ?
C02G C02Z H02Z 120.0 . . ?
C02Z C02G H02G 120.0 . . ?
C02Z C02G C01H 120.0 . . ?
C01H C02G H02G 120.0 . . ?
C00H C01H H01H 120.0 . . ?
C02G C01H C00H 120.0 . . ?
C02G C01H H01H 120.0 . . ?
H00A C00I H00B 108.0 . . ?
C00U C00I H00A 109.4 . . ?
C00U C00I H00B 109.4 . . ?
C00U C00I C00Z 111.1(13) . . ?
C00Z C00I H00A 109.4 . . ?
C00Z C00I H00B 109.4 . . ?
C00T C00J P00C 117.3(6) . . ?
C00T C00J C01A 120.0 . . ?
C01A C00J P00C 122.6(6) . . ?
C00J C00T H00T 120.0 . . ?
C00J C00T C01Q 120.0 . . ?
C01Q C00T H00T 120.0 . . ?
C00T C01Q H01Q 120.0 . . ?
C033 C01Q C00T 120.0 . . ?
C033 C01Q H01Q 120.0 . . ?
C01Q C033 H033 120.0 . . ?
C01Q C033 C02L 120.0 . . ?
C02L C033 H033 120.0 . . ?
C033 C02L H02L 120.0 . . ?
C033 C02L C01A 120.0 . . ?
C01A C02L H02L 120.0 . . ?
C00J C01A H01D 120.0 . . ?
C02L C01A C00J 120.0 . . ?
C02L C01A H01D 120.0 . . ?
C00M C00L P00B 118.4(6) . . ?
C00M C00L C01W 120.0 . . ?
C01W C00L P00B 121.6(6) . . ?
C00L C00M H00M 120.0 . . ?
C00L C00M C01K 120.0 . . ?
C01K C00M H00M 120.0 . . ?
C00M C01K H01K 120.0 . . ?
C00M C01K C02I 120.0 . . ?
C02I C01K H01K 120.0 . . ?
C01K C02I H02I 120.0 . . ?
C024 C02I C01K 120.0 . . ?
C024 C02I H02I 120.0 . . ?
C02I C024 H024 120.0 . . ?
C01W C024 C02I 120.0 . . ?
C01W C024 H024 120.0 . . ?
C00L C01W H01W 120.0 . . ?
C024 C01W C00L 120.0 . . ?
C024 C01W H01W 120.0 . . ?
C011 C00N P00B 116.5(6) . . ?
C011 C00N C01J 120.0 . . ?
C01J C00N P00B 123.4(6) . . ?
C00N C011 H011 120.0 . . ?
C00N C011 C01P 120.0 . . ?
C01P C011 H011 120.0 . . ?
C011 C01P H01P 120.0 . . ?
C01F C01P C011 120.0 . . ?
C01F C01P H01P 120.0 . . ?
C01P C01F H01F 120.0 . . ?
C01P C01F C01R 120.0 . . ?
C01R C01F H01F 120.0 . . ?
C01F C01R H01R 120.0 . . ?
C01J C01R C01F 120.0 . . ?
C01J C01R H01R 120.0 . . ?
C00N C01J H01J 120.0 . . ?
C01R C01J C00N 120.0 . . ?
C01R C01J H01J 120.0 . . ?
C00V C00O P00A 119.5(6) . . ?
C00V C00O C017 120.0 . . ?
C017 C00O P00A 120.5(6) . . ?
C00O C00V H00V 120.0 . . ?
C00O C00V C01O 120.0 . . ?
C01O C00V H00V 120.0 . . ?
C00V C01O H01O 120.0 . . ?
C01C C01O C00V 120.0 . . ?
C01C C01O H01O 120.0 . . ?
C01O C01C H01C 120.0 . . ?
C01O C01C C022 120.0 . . ?
C022 C01C H01C 120.0 . . ?
C01C C022 H022 120.0 . . ?
C01C C022 C017 120.0 . . ?
C017 C022 H022 120.0 . . ?
C00O C017 H017 120.0 . . ?
C022 C017 C00O 120.0 . . ?
C022 C017 H017 120.0 . . ?
C01E C00P P009 119.8(6) . . ?
C01E C00P C02C 120.0 . . ?
C02C C00P P009 120.2(6) . . ?
C00P C01E H01E 120.0 . . ?
C00P C01E C02W 120.0 . . ?
C02W C01E H01E 120.0 . . ?
C01E C02W H02W 120.0 . . ?
C01E C02W C02J 120.0 . . ?
C02J C02W H02W 120.0 . . ?
C02W C02J H02J 120.0 . . ?
C02W C02J C037 120.0 . . ?
C037 C02J H02J 120.0 . . ?
C02J C037 H037 120.0 . . ?
C02C C037 C02J 120.0 . . ?
C02C C037 H037 120.0 . . ?
C00P C02C H02C 120.0 . . ?
C037 C02C C00P 120.0 . . ?
C037 C02C H02C 120.0 . . ?
P00C C00Q H00K 109.0 . . ?
P00C C00Q H00L 109.0 . . ?
H00K C00Q H00L 107.8 . . ?
C015 C00Q P00C 112.9(11) . . ?
C015 C00Q H00K 109.0 . . ?
C015 C00Q H00L 109.0 . . ?
C02H C00R P00A 119.1(6) . . ?
C02H C00R C02R 120.0 . . ?
C02R C00R P00A 120.7(6) . . ?
C00R C02H H02H 120.0 . . ?
C02Y C02H C00R 120.0 . . ?
C02Y C02H H02H 120.0 . . ?
C02H C02Y H02Y 120.0 . . ?
C02F C02Y C02H 120.0 . . ?
C02F C02Y H02Y 120.0 . . ?
C02Y C02F H02F 120.0 . . ?
C02Y C02F C02S 120.0 . . ?
C02S C02F H02F 120.0 . . ?
C02F C02S H02S 120.0 . . ?
C02R C02S C02F 120.0 . . ?
C02R C02S H02S 120.0 . . ?
C00R C02R H02R 120.0 . . ?
C02S C02R C00R 120.0 . . ?
C02S C02R H02R 120.0 . . ?
H00C C00S H00D 107.9 . . ?
C00W C00S H00C 109.2 . . ?
C00W C00S H00D 109.2 . . ?
C013 C00S H00C 109.2 . . ?
C013 C00S H00D 109.2 . . ?
C013 C00S C00W 112.2(13) . . ?
P00A C00U H00E 108.9 . . ?
P00A C00U H00F 108.9 . . ?
C00I C00U P00A 113.2(11) . . ?
C00I C00U H00E 108.9 . . ?
C00I C00U H00F 108.9 . . ?
H00E C00U H00F 107.8 . . ?
P00B C00W H00G 109.2 . . ?
P00B C00W H00H 109.2 . . ?
C00S C00W P00B 111.8(10) . . ?
C00S C00W H00G 109.2 . . ?
C00S C00W H00H 109.2 . . ?
H00G C00W H00H 107.9 . . ?
C014 C00Y P00G 117.8(7) . . ?
C014 C00Y C038 120.0 . . ?
C038 C00Y P00G 122.1(7) . . ?
C00Y C014 H014 120.0 . . ?
C00Y C014 C01U 120.0 . . ?
C01U C014 H014 120.0 . . ?
C014 C01U H01U 120.0 . . ?
C025 C01U C014 120.0 . . ?
C025 C01U H01U 120.0 . . ?
C01U C025 H025 120.0 . . ?
C01U C025 C02X 120.0 . . ?
C02X C025 H025 120.0 . . ?
C025 C02X H02X 120.0 . . ?
C038 C02X C025 120.0 . . ?
C038 C02X H02X 120.0 . . ?
C00Y C038 H038 120.0 . . ?
C02X C038 C00Y 120.0 . . ?
C02X C038 H038 120.0 . . ?
P009 C00Z H00I 108.6 . . ?
P009 C00Z H00J 108.6 . . ?
C00I C00Z P009 114.5(11) . . ?
C00I C00Z H00I 108.6 . . ?
C00I C00Z H00J 108.6 . . ?
H00I C00Z H00J 107.6 . . ?
C00K C010 P00C 119.2(6) . . ?
C00K C010 C01I 120.0 . . ?
C01I C010 P00C 120.8(6) . . ?
C010 C00K H00N 120.0 . . ?
C01G C00K C010 120.0 . . ?
C01G C00K H00N 120.0 . . ?
C00K C01G H01G 120.0 . . ?
C00K C01G C027 120.0 . . ?
C027 C01G H01G 120.0 . . ?
C01G C027 H027 120.0 . . ?
C02Q C027 C01G 120.0 . . ?
C02Q C027 H027 120.0 . . ?
C027 C02Q H02Q 120.0 . . ?
C027 C02Q C01I 120.0 . . ?
C01I C02Q H02Q 120.0 . . ?
C010 C01I H01I 120.0 . . ?
C02Q C01I C010 120.0 . . ?
C02Q C01I H01I 120.0 . . ?
C019 C012 P0E 117.0(7) . . ?
C019 C012 C02B 120.0 . . ?
C02B C012 P0E 122.4(7) . . ?
C012 C019 H019 120.0 . . ?
C012 C019 C02N 120.0 . . ?
C02N C019 H019 120.0 . . ?
C019 C02N H02N 120.0 . . ?
C25 C02N C019 120.0 . . ?
C25 C02N H02N 120.0 . . ?
C02N C25 H25 120.0 . . ?
C02A C25 C02N 120.0 . . ?
C02A C25 H25 120.0 . . ?
C25 C02A H02A 120.0 . . ?
C25 C02A C02B 120.0 . . ?
C02B C02A H02A 120.0 . . ?
C012 C02B H02B 120.0 . . ?
C02A C02B C012 120.0 . . ?
C02A C02B H02B 120.0 . . ?
P0E C013 H01A 109.3 . . ?
P0E C013 H01B 109.3 . . ?
C00S C013 P0E 111.5(11) . . ?
C00S C013 H01A 109.3 . . ?
C00S C013 H01B 109.3 . . ?
H01A C013 H01B 108.0 . . ?
C00Q C015 H01L 108.7 . . ?
C00Q C015 H01M 108.7 . . ?
C00Q C015 C01B 114.0(15) . . ?
H01L C015 H01M 107.6 . . ?
C01B C015 H01L 108.7 . . ?
C01B C015 H01M 108.7 . . ?
C026 C016 C02M 120.0 . . ?
C026 C016 C018 120.6(12) . . ?
C02M C016 C018 119.3(12) . . ?
C016 C026 H026 120.0 . . ?
C016 C026 C02T 120.0 . . ?
C02T C026 H026 120.0 . . ?
C026 C02T H02T 120.0 . . ?
C034 C02T C026 120.0 . . ?
C034 C02T H02T 120.0 . . ?
C02T C034 H034 120.0 . . ?
C02T C034 C035 120.0 . . ?
C035 C034 H034 120.0 . . ?
C034 C035 H035 120.0 . . ?
C034 C035 C02M 120.0 . . ?
C02M C035 H035 120.0 . . ?
C016 C02M N01V 119.5(10) . . ?
C035 C02M C016 120.0 . . ?
C035 C02M N01V 120.5(10) . . ?
C01X C018 C016 175(2) . . ?
P0D C01B H01N 108.8 . . ?
P0D C01B H01S 108.8 . . ?
C015 C01B P0D 113.7(13) . . ?
C015 C01B H01N 108.8 . . ?
C015 C01B H01S 108.8 . . ?
H01N C01B H01S 107.7 . . ?
C021 C01M P0D 118.4(7) . . ?
C021 C01M C030 120.0 . . ?
C030 C01M P0D 121.6(7) . . ?
C01M C021 H021 120.0 . . ?
C02O C021 C01M 120.0 . . ?
C02O C021 H021 120.0 . . ?
C021 C02O H02O 120.0 . . ?
C03B C02O C021 120.0 . . ?
C03B C02O H02O 120.0 . . ?
C02O C03B H03B 120.0 . . ?
C02O C03B C032 120.0 . . ?
C032 C03B H03B 120.0 . . ?
C03B C032 H032 120.0 . . ?
C03B C032 C030 120.0 . . ?
C030 C032 H032 120.0 . . ?
C01M C030 H030 120.0 . . ?
C032 C030 C01M 120.0 . . ?
C032 C030 H030 120.0 . . ?
P00F C01N H01T 108.0 . . ?
P00F C01N H01V 108.0 . . ?
H01T C01N H01V 107.2 . . ?
C01S C01N P00F 117.2(15) . . ?
C01S C01N H01T 108.0 . . ?
C01S C01N H01V 108.0 . . ?
C01N C01S H01X 108.2 . . ?
C01N C01S H01Y 108.2 . . ?
H01X C01S H01Y 107.4 . . ?
C023 C01S C01N 116.2(19) . . ?
C023 C01S H01X 108.2 . . ?
C023 C01S H01Y 108.2 . . ?
C02M N01V H01Z 120.0 . . ?
C02M N01V H 120.0 . . ?
H01Z N01V H 120.0 . . ?
C018 C01X Au07 172.2(17) . . ?
C031 C020 P0D 118.2(7) . . ?
C031 C020 C1 120.0 . . ?
C1 C020 P0D 121.8(7) . . ?
C020 C031 H031 120.0 . . ?
C28 C031 C020 120.0 . . ?
C28 C031 H031 120.0 . . ?
C031 C28 H28 120.0 . . ?
C43 C28 C031 120.0 . . ?
C43 C28 H28 120.0 . . ?
C28 C43 H43 120.0 . . ?
C28 C43 C3 120.0 . . ?
C3 C43 H43 120.0 . . ?
C43 C3 H3 120.0 . . ?
C1 C3 C43 120.0 . . ?
C1 C3 H3 120.0 . . ?
C020 C1 H1 120.0 . . ?
C3 C1 C020 120.0 . . ?
C3 C1 H1 120.0 . . ?
P00G C023 H02E 108.3 . . ?
P00G C023 H02K 108.3 . . ?
C01S C023 P00G 115.7(16) . . ?
C01S C023 H02E 108.3 . . ?
C01S C023 H02K 108.3 . . ?
H02E C023 H02K 107.4 . . ?
C028 C01Z P00F 118.5(8) . . ?
C028 C01Z C4 120.0 . . ?
C4 C01Z P00F 121.3(8) . . ?
C01Z C028 H028 120.0 . . ?
C039 C028 C01Z 120.0 . . ?
C039 C028 H028 120.0 . . ?
C028 C039 H039 120.0 . . ?
C42 C039 C028 120.0 . . ?
C42 C039 H039 120.0 . . ?
C039 C42 H42 120.0 . . ?
C039 C42 C44 120.0 . . ?
C44 C42 H42 120.0 . . ?
C42 C44 H44 120.0 . . ?
C4 C44 C42 120.0 . . ?
C4 C44 H44 120.0 . . ?
C01Z C4 H4 120.0 . . ?
C44 C4 C01Z 120.0 . . ?
C44 C4 H4 120.0 . . ?
C02U C02E Au08 170(2) . . ?
C01L C02K P00F 119.1(9) . . ?
C01L C02K C36 120.0 . . ?
C36 C02K P00F 120.8(9) . . ?
C02K C01L H01 120.0 . . ?
C02K C01L C01T 120.0 . . ?
C01T C01L H01 120.0 . . ?
C01L C01T H0AA 120.0 . . ?
C2 C01T C01L 120.0 . . ?
C2 C01T H0AA 120.0 . . ?
C01T C2 H2 120.0 . . ?
C01T C2 C5 120.0 . . ?
C5 C2 H2 120.0 . . ?
C2 C5 H5 120.0 . . ?
C36 C5 C2 120.0 . . ?
C36 C5 H5 120.0 . . ?
C02K C36 H36 120.0 . . ?
C5 C36 C02K 120.0 . . ?
C5 C36 H36 120.0 . . ?
C01D C02P P00G 118.1(8) . . ?
C01D C02P C036 120.0 . . ?
C036 C02P P00G 121.8(8) . . ?
C02P C01D H1AA 120.0 . . ?
C01Y C01D C02P 120.0 . . ?
C01Y C01D H1AA 120.0 . . ?
C01D C01Y H2AA 120.0 . . ?
C01D C01Y C029 120.0 . . ?
C029 C01Y H2AA 120.0 . . ?
C01Y C029 H029 120.0 . . ?
C03D C029 C01Y 120.0 . . ?
C03D C029 H029 120.0 . . ?
C029 C03D H03D 120.0 . . ?
C036 C03D C029 120.0 . . ?
C036 C03D H03D 120.0 . . ?
C02P C036 H036 120.0 . . ?
C03D C036 C02P 120.0 . . ?
C03D C036 H036 120.0 . . ?
C02E C02U C03A 174(2) . . ?
C38 C02V P0E 123.9(8) . . ?
C38 C02V C40 120.0 . . ?
C40 C02V P0E 116.1(8) . . ?
C02V C38 H38 120.0 . . ?
C35 C38 C02V 120.0 . . ?
C35 C38 H38 120.0 . . ?
C38 C35 H35 120.0 . . ?
C29 C35 C38 120.0 . . ?
C29 C35 H35 120.0 . . ?
C35 C29 H29 120.0 . . ?
C35 C29 C33 120.0 . . ?
C33 C29 H29 120.0 . . ?
C29 C33 H33 120.0 . . ?
C40 C33 C29 120.0 . . ?
C40 C33 H33 120.0 . . ?
C02V C40 H40 120.0 . . ?
C33 C40 C02V 120.0 . . ?
C33 C40 H40 120.0 . . ?
C03C C03A C02U 119.1(14) . . ?
C03C C03A C03F 120.0 . . ?
C03F C03A C02U 120.7(14) . . ?
C03A C03C N31 118.2(13) . . ?
C67 C03C C03A 120.0 . . ?
C67 C03C N31 121.7(13) . . ?
C03C C67 H67 120.0 . . ?
C47 C67 C03C 120.0 . . ?
C47 C67 H67 120.0 . . ?
C67 C47 H47 120.0 . . ?
C67 C47 C46 120.0 . . ?
C46 C47 H47 120.0 . . ?
C47 C46 H46 120.0 . . ?
C03F C46 C47 120.0 . . ?
C03F C46 H46 120.0 . . ?
C03A C03F H03F 120.0 . . ?
C46 C03F C03A 120.0 . . ?
C46 C03F H03F 120.0 . . ?
C03C N31 H31A 120.0 . . ?
C03C N31 H31B 120.0 . . ?
H31A N31 H31B 120.0 . . ?

loop_
_geom_bond_atom_site_label_1
_geom_bond_atom_site_label_2
_geom_bond_distance
_geom_bond_site_symmetry_2
_geom_bond_publ_flag
Au01 Au01 2.6019(9) 2_676 ?
Au01 Au02 2.8383(7) . ?
Au01 Au02 2.9264(6) 2_676 ?
Au01 Au04 2.8500(6) 2_676 ?
Au01 Au04 2.8335(7) . ?
Au01 P00B 2.302(3) . ?
Au02 Au04 2.6537(7) 2_676 ?
Au02 Au08 3.1163(8) 2_676 ?
Au02 P009 2.330(3) . ?
Au03 Au03 2.5984(10) 2_665 ?
Au03 Au05 2.8169(8) . ?
Au03 Au05 2.9299(8) 2_665 ?
Au03 Au06 2.8766(7) 2_665 ?
Au03 Au06 2.8167(7) . ?
Au03 P00C 2.301(3) . ?
Au04 Au08 3.0064(8) . ?
Au04 P00A 2.326(3) . ?
Au05 Au06 2.6495(8) 2_665 ?
Au05 Au07 3.0390(7) 2_665 ?
Au05 P00F 2.328(4) . ?
Au06 Au07 3.0382(8) . ?
Au06 P00G 2.323(4) . ?
Au07 P0D 2.287(4) . ?
Au07 C01X 1.996(19) . ?
Au08 P0E 2.289(5) . ?
Au08 C02E 1.94(2) . ?
P009 C00H 1.825(8) . ?
P009 C00P 1.836(8) . ?
P009 C00Z 1.832(16) . ?
P00A C00O 1.828(8) . ?
P00A C00R 1.821(7) . ?
P00A C00U 1.834(16) . ?
P00B C00L 1.830(9) . ?
P00B C00N 1.813(8) . ?
P00B C00W 1.811(16) . ?
P00C C00J 1.816(9) . ?
P00C C00Q 1.823(15) . ?
P00C C010 1.809(8) . ?
P0D C01B 1.80(2) . ?
P0D C01M 1.825(10) . ?
P0D C020 1.849(9) . ?
P0E C012 1.791(11) . ?
P0E C013 1.808(19) . ?
P0E C02V 1.796(9) . ?
P00F C01N 1.85(2) . ?
P00F C01Z 1.868(11) . ?
P00F C02K 1.800(12) . ?
P00G C00Y 1.826(10) . ?
P00G C023 1.82(2) . ?
P00G C02P 1.804(10) . ?
C00H C00X 1.3900 . ?
C00H C01H 1.3900 . ?
C00X H00X 0.9300 . ?
C00X C02D 1.3900 . ?
C02D H02D 0.9300 . ?
C02D C02Z 1.3900 . ?
C02Z H02Z 0.9300 . ?
C02Z C02G 1.3900 . ?
C02G H02G 0.9300 . ?
C02G C01H 1.3900 . ?
C01H H01H 0.9300 . ?
C00I H00A 0.9700 . ?
C00I H00B 0.9700 . ?
C00I C00U 1.52(2) . ?
C00I C00Z 1.54(2) . ?
C00J C00T 1.3900 . ?
C00J C01A 1.3900 . ?
C00T H00T 0.9300 . ?
C00T C01Q 1.3900 . ?
C01Q H01Q 0.9300 . ?
C01Q C033 1.3900 . ?
C033 H033 0.9300 . ?
C033 C02L 1.3900 . ?
C02L H02L 0.9300 . ?
C02L C01A 1.3900 . ?
C01A H01D 0.9300 . ?
C00L C00M 1.3900 . ?
C00L C01W 1.3900 . ?
C00M H00M 0.9300 . ?
C00M C01K 1.3900 . ?
C01K H01K 0.9300 . ?
C01K C02I 1.3900 . ?
C02I H02I 0.9300 . ?
C02I C024 1.3900 . ?
C024 H024 0.9300 . ?
C024 C01W 1.3900 . ?
C01W H01W 0.9300 . ?
C00N C011 1.3900 . ?
C00N C01J 1.3900 . ?
C011 H011 0.9300 . ?
C011 C01P 1.3900 . ?
C01P H01P 0.9300 . ?
C01P C01F 1.3900 . ?
C01F H01F 0.9300 . ?
C01F C01R 1.3900 . ?
C01R H01R 0.9300 . ?
C01R C01J 1.3900 . ?
C01J H01J 0.9300 . ?
C00O C00V 1.3900 . ?
C00O C017 1.3900 . ?
C00V H00V 0.9300 . ?
C00V C01O 1.3900 . ?
C01O H01O 0.9300 . ?
C01O C01C 1.3900 . ?
C01C H01C 0.9300 . ?
C01C C022 1.3900 . ?
C022 H022 0.9300 . ?
C022 C017 1.3900 . ?
C017 H017 0.9300 . ?
C00P C01E 1.3900 . ?
C00P C02C 1.3900 . ?
C01E H01E 0.9300 . ?
C01E C02W 1.3900 . ?
C02W H02W 0.9300 . ?
C02W C02J 1.3900 . ?
C02J H02J 0.9300 . ?
C02J C037 1.3900 . ?
C037 H037 0.9300 . ?
C037 C02C 1.3900 . ?
C02C H02C 0.9300 . ?
C00Q H00K 0.9700 . ?
C00Q H00L 0.9700 . ?
C00Q C015 1.52(3) . ?
C00R C02H 1.3900 . ?
C00R C02R 1.3900 . ?
C02H H02H 0.9300 . ?
C02H C02Y 1.3900 . ?
C02Y H02Y 0.9300 . ?
C02Y C02F 1.3900 . ?
C02F H02F 0.9300 . ?
C02F C02S 1.3900 . ?
C02S H02S 0.9300 . ?
C02S C02R 1.3900 . ?
C02R H02R 0.9300 . ?
C00S H00C 0.9700 . ?
C00S H00D 0.9700 . ?
C00S C00W 1.55(2) . ?
C00S C013 1.51(2) . ?
C00U H00E 0.9700 . ?
C00U H00F 0.9700 . ?
C00W H00G 0.9700 . ?
C00W H00H 0.9700 . ?
C00Y C014 1.3900 . ?
C00Y C038 1.3900 . ?
C014 H014 0.9300 . ?
C014 C01U 1.3900 . ?
C01U H01U 0.9300 . ?
C01U C025 1.3900 . ?
C025 H025 0.9300 . ?
C025 C02X 1.3900 . ?
C02X H02X 0.9300 . ?
C02X C038 1.3900 . ?
C038 H038 0.9300 . ?
C00Z H00I 0.9700 . ?
C00Z H00J 0.9700 . ?
C010 C00K 1.3900 . ?
C010 C01I 1.3900 . ?
C00K H00N 0.9300 . ?
C00K C01G 1.3900 . ?
C01G H01G 0.9300 . ?
C01G C027 1.3900 . ?
C027 H027 0.9300 . ?
C027 C02Q 1.3900 . ?
C02Q H02Q 0.9300 . ?
C02Q C01I 1.3900 . ?
C01I H01I 0.9300 . ?
C012 C019 1.3900 . ?
C012 C02B 1.3900 . ?
C019 H019 0.9300 . ?
C019 C02N 1.3900 . ?
C02N H02N 0.9300 . ?
C02N C25 1.3900 . ?
C25 H25 0.9300 . ?
C25 C02A 1.3900 . ?
C02A H02A 0.9300 . ?
C02A C02B 1.3900 . ?
C02B H02B 0.9300 . ?
C013 H01A 0.9700 . ?
C013 H01B 0.9700 . ?
C015 H01L 0.9700 . ?
C015 H01M 0.9700 . ?
C015 C01B 1.53(2) . ?
C016 C026 1.3900 . ?
C016 C02M 1.3900 . ?
C016 C018 1.41(2) . ?
C026 H026 0.9300 . ?
C026 C02T 1.3900 . ?
C02T H02T 0.9300 . ?
C02T C034 1.3900 . ?
C034 H034 0.9300 . ?
C034 C035 1.3900 . ?
C035 H035 0.9300 . ?
C035 C02M 1.3900 . ?
C02M N01V 1.404(19) . ?
C018 C01X 1.22(3) . ?
C01B H01N 0.9700 . ?
C01B H01S 0.9700 . ?
C01M C021 1.3900 . ?
C01M C030 1.3900 . ?
C021 H021 0.9300 . ?
C021 C02O 1.3900 . ?
C02O H02O 0.9300 . ?
C02O C03B 1.3900 . ?
C03B H03B 0.9300 . ?
C03B C032 1.3900 . ?
C032 H032 0.9300 . ?
C032 C030 1.3900 . ?
C030 H030 0.9300 . ?
C01N H01T 0.9700 . ?
C01N H01V 0.9700 . ?
C01N C01S 1.49(3) . ?
C01S H01X 0.9700 . ?
C01S H01Y 0.9700 . ?
C01S C023 1.46(3) . ?
N01V H01Z 0.8600 . ?
N01V H 0.8600 . ?
C020 C031 1.3900 . ?
C020 C1 1.3900 . ?
C031 H031 0.9300 . ?
C031 C28 1.3900 . ?
C28 H28 0.9300 . ?
C28 C43 1.3900 . ?
C43 H43 0.9300 . ?
C43 C3 1.3900 . ?
C3 H3 0.9300 . ?
C3 C1 1.3900 . ?
C1 H1 0.9300 . ?
C023 H02E 0.9700 . ?
C023 H02K 0.9700 . ?
C01Z C028 1.3900 . ?
C01Z C4 1.3900 . ?
C028 H028 0.9300 . ?
C028 C039 1.3900 . ?
C039 H039 0.9300 . ?
C039 C42 1.3900 . ?
C42 H42 0.9300 . ?
C42 C44 1.3900 . ?
C44 H44 0.9300 . ?
C44 C4 1.3900 . ?
C4 H4 0.9300 . ?
C02E C02U 1.21(3) . ?
C02K C01L 1.3900 . ?
C02K C36 1.3900 . ?
C01L H01 0.9300 . ?
C01L C01T 1.3900 . ?
C01T H0AA 0.9300 . ?
C01T C2 1.3900 . ?
C2 H2 0.9300 . ?
C2 C5 1.3900 . ?
C5 H5 0.9300 . ?
C5 C36 1.3900 . ?
C36 H36 0.9300 . ?
C02P C01D 1.3900 . ?
C02P C036 1.3900 . ?
C01D H1AA 0.9300 . ?
C01D C01Y 1.3900 . ?
C01Y H2AA 0.9300 . ?
C01Y C029 1.3900 . ?
C029 H029 0.9300 . ?
C029 C03D 1.3900 . ?
C03D H03D 0.9300 . ?
C03D C036 1.3900 . ?
C036 H036 0.9300 . ?
C02U C03A 1.46(3) . ?
C02V C38 1.3900 . ?
C02V C40 1.3900 . ?
C38 H38 0.9300 . ?
C38 C35 1.3900 . ?
C35 H35 0.9300 . ?
C35 C29 1.3900 . ?
C29 H29 0.9300 . ?
C29 C33 1.3900 . ?
C33 H33 0.9300 . ?
C33 C40 1.3900 . ?
C40 H40 0.9300 . ?
C03A C03C 1.3900 . ?
C03A C03F 1.3900 . ?
C03C C67 1.3900 . ?
C03C N31 1.48(3) . ?
C67 H67 0.9300 . ?
C67 C47 1.3900 . ?
C47 H47 0.9300 . ?
C47 C46 1.3900 . ?
C46 H46 0.9300 . ?
C46 C03F 1.3900 . ?
C03F H03F 0.9300 . ?
N31 H31A 0.8600 . ?
N31 H31B 0.8600 . ?

loop_
_geom_torsion_atom_site_label_1
_geom_torsion_atom_site_label_2
_geom_torsion_atom_site_label_3
_geom_torsion_atom_site_label_4
_geom_torsion
_geom_torsion_site_symmetry_1
_geom_torsion_site_symmetry_2
_geom_torsion_site_symmetry_3
_geom_torsion_site_symmetry_4
_geom_torsion_publ_flag
Au01 P00B C00L C00M -13.4(7) . . . . ?
Au01 P00B C00L C01W 166.6(5) . . . . ?
Au01 P00B C00N C011 -57.8(7) . . . . ?
Au01 P00B C00N C01J 125.2(6) . . . . ?
Au01 P00B C00W C00S 51.7(13) . . . . ?
Au02 P009 C00H C00X -30.3(7) . . . . ?
Au02 P009 C00H C01H 147.3(5) . . . . ?
Au02 P009 C00P C01E -3.6(8) . . . . ?
Au02 P009 C00P C02C 176.9(6) . . . . ?
Au02 P009 C00Z C00I -43.5(14) . . . . ?
Au03 P00C C00J C00T -57.1(7) . . . . ?
Au03 P00C C00J C01A 119.7(6) . . . . ?
Au03 P00C C00Q C015 55.6(13) . . . . ?
Au03 P00C C010 C00K -8.1(8) . . . . ?
Au03 P00C C010 C01I 174.0(6) . . . . ?
Au04 P00A C00O C00V 20.7(7) . . . . ?
Au04 P00A C00O C017 -160.2(5) . . . . ?
Au04 P00A C00R C02H -44.0(8) . . . . ?
Au04 P00A C00R C02R 140.7(6) . . . . ?
Au04 P00A C00U C00I -57.9(11) . . . . ?
Au05 P00F C01N C01S -39.0(18) . . . . ?
Au05 P00F C01Z C028 20.3(10) . . . . ?
Au05 P00F C01Z C4 -154.6(7) . . . . ?
Au05 P00F C02K C01L -13.6(11) . . . . ?
Au05 P00F C02K C36 162.4(8) . . . . ?
Au06 P00G C00Y C014 22.3(9) . . . . ?
Au06 P00G C00Y C038 -160.5(6) . . . . ?
Au06 P00G C023 C01S -59.8(17) . . . . ?
Au06 P00G C02P C01D -37.5(8) . . . . ?
Au06 P00G C02P C036 145.4(6) . . . . ?
Au07 P0D C01B C015 -57.4(15) . . . . ?
Au07 P0D C01M C021 -22.1(8) . . . . ?
Au07 P0D C01M C030 157.6(6) . . . . ?
Au07 P0D C020 C031 18.2(9) . . . . ?
Au07 P0D C020 C1 -160.6(8) . . . . ?
Au08 P0E C012 C019 -28.2(8) . . . . ?
Au08 P0E C012 C02B 160.7(6) . . . . ?
Au08 P0E C013 C00S -61.8(15) . . . . ?
Au08 P0E C02V C38 147.7(7) . . . . ?
Au08 P0E C02V C40 -32.6(8) . . . . ?
P009 C00H C00X C02D 177.7(8) . . . . ?
P009 C00H C01H C02G -177.6(9) . . . . ?
P009 C00P C01E C02W -179.5(9) . . . . ?
P009 C00P C02C C037 179.5(9) . . . . ?
P00A C00O C00V C01O 179.1(8) . . . . ?
P00A C00O C017 C022 -179.1(8) . . . . ?
P00A C00R C02H C02Y -175.3(9) . . . . ?
P00A C00R C02R C02S 175.3(9) . . . . ?
P00B C00L C00M C01K -180.0(9) . . . . ?
P00B C00L C01W C024 180.0(9) . . . . ?
P00B C00N C011 C01P -177.1(9) . . . . ?
P00B C00N C01J C01R 176.9(10) . . . . ?
P00C C00J C00T C01Q 176.9(9) . . . . ?
P00C C00J C01A C02L -176.7(10) . . . . ?
P00C C00Q C015 C01B -164.8(12) . . . . ?
P00C C010 C00K C01G -177.9(10) . . . . ?
P00C C010 C01I C02Q 177.8(10) . . . . ?
P0D C01M C021 C02O 179.7(9) . . . . ?
P0D C01M C030 C032 -179.7(9) . . . . ?
P0D C020 C031 C28 -178.8(12) . . . . ?
P0D C020 C1 C3 178.8(12) . . . . ?
P0E C012 C019 C02N -171.4(9) . . . . ?
P0E C012 C02B C02A 170.9(10) . . . . ?
P0E C02V C38 C35 179.7(11) . . . . ?
P0E C02V C40 C33 -179.8(10) . . . . ?
P00F C01N C01S C023 -71(2) . . . . ?
P00F C01Z C028 C039 -175.0(12) . . . . ?
P00F C01Z C4 C44 174.9(12) . . . . ?
P00F C02K C01L C01T 176.0(13) . . . . ?
P00F C02K C36 C5 -175.9(13) . . . . ?
P00G C00Y C014 C01U 177.2(9) . . . . ?
P00G C00Y C038 C02X -177.1(10) . . . . ?
P00G C02P C01D C01Y -177.2(9) . . . . ?
P00G C02P C036 C03D 177.1(10) . . . . ?
C00H P009 C00P C01E -132.7(7) . . . . ?
C00H P009 C00P C02C 47.8(8) . . . . ?
C00H P009 C00Z C00I 81.2(13) . . . . ?
C00H C00X C02D C02Z 0.0 . . . . ?
C00X C00H C01H C02G 0.0 . . . . ?
C00X C02D C02Z C02G 0.0 . . . . ?
C02D C02Z C02G C01H 0.0 . . . . ?
C02Z C02G C01H C00H 0.0 . . . . ?
C01H C00H C00X C02D 0.0 . . . . ?
C00J P00C C00Q C015 177.9(12) . . . . ?
C00J P00C C010 C00K -133.1(7) . . . . ?
C00J P00C C010 C01I 49.1(8) . . . . ?
C00J C00T C01Q C033 0.0 . . . . ?
C00T C00J C01A C02L 0.0 . . . . ?
C00T C01Q C033 C02L 0.0 . . . . ?
C01Q C033 C02L C01A 0.0 . . . . ?
C033 C02L C01A C00J 0.0 . . . . ?
C01A C00J C00T C01Q 0.0 . . . . ?
C00L P00B C00N C011 70.3(7) . . . . ?
C00L P00B C00N C01J -106.6(7) . . . . ?
C00L P00B C00W C00S -74.0(12) . . . . ?
C00L C00M C01K C02I 0.0 . . . . ?
C00M C00L C01W C024 0.0 . . . . ?
C00M C01K C02I C024 0.0 . . . . ?
C01K C02I C024 C01W 0.0 . . . . ?
C02I C024 C01W C00L 0.0 . . . . ?
C01W C00L C00M C01K 0.0 . . . . ?
C00N P00B C00L C00M -140.2(6) . . . . ?
C00N P00B C00L C01W 39.8(8) . . . . ?
C00N P00B C00W C00S 175.3(11) . . . . ?
C00N C011 C01P C01F 0.0 . . . . ?
C011 C00N C01J C01R 0.0 . . . . ?
C011 C01P C01F C01R 0.0 . . . . ?
C01P C01F C01R C01J 0.0 . . . . ?
C01F C01R C01J C00N 0.0 . . . . ?
C01J C00N C011 C01P 0.0 . . . . ?
C00O P00A C00R C02H 87.8(7) . . . . ?
C00O P00A C00R C02R -87.5(8) . . . . ?
C00O P00A C00U C00I 177.4(10) . . . . ?
C00O C00V C01O C01C 0.0 . . . . ?
C00V C00O C017 C022 0.0 . . . . ?
C00V C01O C01C C022 0.0 . . . . ?
C01O C01C C022 C017 0.0 . . . . ?
C01C C022 C017 C00O 0.0 . . . . ?
C017 C00O C00V C01O 0.0 . . . . ?
C00P P009 C00H C00X 100.5(7) . . . . ?
C00P P009 C00H C01H -81.9(8) . . . . ?
C00P P009 C00Z C00I -168.9(12) . . . . ?
C00P C01E C02W C02J 0.0 . . . . ?
C01E C00P C02C C037 0.0 . . . . ?
C01E C02W C02J C037 0.0 . . . . ?
C02W C02J C037 C02C 0.0 . . . . ?
C02J C037 C02C C00P 0.0 . . . . ?
C02C C00P C01E C02W 0.0 . . . . ?
C00Q P00C C00J C00T -178.6(8) . . . . ?
C00Q P00C C00J C01A -1.8(9) . . . . ?
C00Q P00C C010 C00K 116.9(9) . . . . ?
C00Q P00C C010 C01I -61.0(9) . . . . ?
C00Q C015 C01B P0D 150.7(13) . . . . ?
C00R P00A C00O C00V -111.7(7) . . . . ?
C00R P00A C00O C017 67.5(7) . . . . ?
C00R P00A C00U C00I 69.2(12) . . . . ?
C00R C02H C02Y C02F 0.0 . . . . ?
C02H C00R C02R C02S 0.0 . . . . ?
C02H C02Y C02F C02S 0.0 . . . . ?
C02Y C02F C02S C02R 0.0 . . . . ?
C02F C02S C02R C00R 0.0 . . . . ?
C02R C00R C02H C02Y 0.0 . . . . ?
C00U P00A C00O C00V 139.2(7) . . . . ?
C00U P00A C00O C017 -41.6(8) . . . . ?
C00U P00A C00R C02H -164.7(8) . . . . ?
C00U P00A C00R C02R 20.0(9) . . . . ?
C00U C00I C00Z P009 -63.6(17) . . . . ?
C00W P00B C00L C00M 109.5(8) . . . . ?
C00W P00B C00L C01W -70.5(8) . . . . ?
C00W P00B C00N C011 179.9(8) . . . . ?
C00W P00B C00N C01J 3.0(10) . . . . ?
C00W C00S C013 P0E 156.2(12) . . . . ?
C00Y P00G C023 C01S 176.3(15) . . . . ?
C00Y P00G C02P C01D 92.2(8) . . . . ?
C00Y P00G C02P C036 -84.9(8) . . . . ?
C00Y C014 C01U C025 0.0 . . . . ?
C014 C00Y C038 C02X 0.0 . . . . ?
C014 C01U C025 C02X 0.0 . . . . ?
C01U C025 C02X C038 0.0 . . . . ?
C025 C02X C038 C00Y 0.0 . . . . ?
C038 C00Y C014 C01U 0.0 . . . . ?
C00Z P009 C00H C00X -151.8(7) . . . . ?
C00Z P009 C00H C01H 25.9(9) . . . . ?
C00Z P009 C00P C01E 116.6(9) . . . . ?
C00Z P009 C00P C02C -62.9(9) . . . . ?
C00Z C00I C00U P00A 174.3(11) . . . . ?
C010 P00C C00J C00T 69.5(8) . . . . ?
C010 P00C C00J C01A -113.7(7) . . . . ?
C010 P00C C00Q C015 -71.6(13) . . . . ?
C010 C00K C01G C027 0.0 . . . . ?
C00K C010 C01I C02Q 0.0 . . . . ?
C00K C01G C027 C02Q 0.0 . . . . ?
C01G C027 C02Q C01I 0.0 . . . . ?
C027 C02Q C01I C010 0.0 . . . . ?
C01I C010 C00K C01G 0.0 . . . . ?
C012 P0E C013 C00S 66.1(14) . . . . ?
C012 P0E C02V C38 25.0(10) . . . . ?
C012 P0E C02V C40 -155.3(8) . . . . ?
C012 C019 C02N C25 0.0 . . . . ?
C019 C012 C02B C02A 0.0 . . . . ?
C019 C02N C25 C02A 0.0 . . . . ?
C02N C25 C02A C02B 0.0 . . . . ?
C25 C02A C02B C012 0.0 . . . . ?
C02B C012 C019 C02N 0.0 . . . . ?
C013 P0E C012 C019 -157.0(8) . . . . ?
C013 P0E C012 C02B 31.8(10) . . . . ?
C013 P0E C02V C38 -85.7(11) . . . . ?
C013 P0E C02V C40 94.1(10) . . . . ?
C013 C00S C00W P00B -165.4(12) . . . . ?
C016 C026 C02T C034 0.0 . . . . ?
C026 C016 C02M C035 0.0 . . . . ?
C026 C016 C02M N01V 179.0(12) . . . . ?
C026 C02T C034 C035 0.0 . . . . ?
C02T C034 C035 C02M 0.0 . . . . ?
C034 C035 C02M C016 0.0 . . . . ?
C034 C035 C02M N01V -179.0(12) . . . . ?
C02M C016 C026 C02T 0.0 . . . . ?
C018 C016 C026 C02T 176.0(13) . . . . ?
C018 C016 C02M C035 -176.1(13) . . . . ?
C018 C016 C02M N01V 2.9(14) . . . . ?
C01B P0D C01M C021 -150.3(8) . . . . ?
C01B P0D C01M C030 29.4(9) . . . . ?
C01B P0D C020 C031 140.9(10) . . . . ?
C01B P0D C020 C1 -38.0(12) . . . . ?
C01M P0D C01B C015 69.9(14) . . . . ?
C01M P0D C020 C031 -105.3(9) . . . . ?
C01M P0D C020 C1 75.9(11) . . . . ?
C01M C021 C02O C03B 0.0 . . . . ?
C021 C01M C030 C032 0.0 . . . . ?
C021 C02O C03B C032 0.0 . . . . ?
C02O C03B C032 C030 0.0 . . . . ?
C03B C032 C030 C01M 0.0 . . . . ?
C030 C01M C021 C02O 0.0 . . . . ?
C01N P00F C01Z C028 141.0(10) . . . . ?
C01N P00F C01Z C4 -34.0(11) . . . . ?
C01N P00F C02K C01L -136.1(10) . . . . ?
C01N P00F C02K C36 39.8(12) . . . . ?
C01N C01S C023 P00G 172.9(15) . . . . ?
C020 P0D C01B C015 -175.5(13) . . . . ?
C020 P0D C01M C021 98.2(8) . . . . ?
C020 P0D C01M C030 -82.2(8) . . . . ?
C020 C031 C28 C43 0.0 . . . . ?
C031 C020 C1 C3 0.0 . . . . ?
C031 C28 C43 C3 0.0 . . . . ?
C28 C43 C3 C1 0.0 . . . . ?
C43 C3 C1 C020 0.0 . . . . ?
C1 C020 C031 C28 0.0 . . . . ?
C023 P00G C00Y C014 139.2(10) . . . . ?
C023 P00G C00Y C038 -43.6(11) . . . . ?
C023 P00G C02P C01D -160.5(9) . . . . ?
C023 P00G C02P C036 22.4(11) . . . . ?
C01Z P00F C01N C01S -164.7(16) . . . . ?
C01Z P00F C02K C01L 117.9(9) . . . . ?
C01Z P00F C02K C36 -66.2(11) . . . . ?
C01Z C028 C039 C42 0.0 . . . . ?
C028 C01Z C4 C44 0.0 . . . . ?
C028 C039 C42 C44 0.0 . . . . ?
C039 C42 C44 C4 0.0 . . . . ?
C42 C44 C4 C01Z 0.0 . . . . ?
C4 C01Z C028 C039 0.0 . . . . ?
C02K P00F C01N C01S 84.0(17) . . . . ?
C02K P00F C01Z C028 -107.6(9) . . . . ?
C02K P00F C01Z C4 77.5(10) . . . . ?
C02K C01L C01T C2 0.0 . . . . ?
C01L C02K C36 C5 0.0 . . . . ?
C01L C01T C2 C5 0.0 . . . . ?
C01T C2 C5 C36 0.0 . . . . ?
C2 C5 C36 C02K 0.0 . . . . ?
C36 C02K C01L C01T 0.0 . . . . ?
C02P P00G C00Y C014 -107.0(8) . . . . ?
C02P P00G C00Y C038 70.2(9) . . . . ?
C02P P00G C023 C01S 68.6(17) . . . . ?
C02P C01D C01Y C029 0.0 . . . . ?
C01D C02P C036 C03D 0.0 . . . . ?
C01D C01Y C029 C03D 0.0 . . . . ?
C01Y C029 C03D C036 0.0 . . . . ?
C029 C03D C036 C02P 0.0 . . . . ?
C036 C02P C01D C01Y 0.0 . . . . ?
C02U C03A C03C C67 -175.1(18) . . . . ?
C02U C03A C03C N31 1.5(19) . . . . ?
C02U C03A C03F C46 175.0(18) . . . . ?
C02V P0E C012 C019 96.2(8) . . . . ?
C02V P0E C012 C02B -74.9(9) . . . . ?
C02V P0E C013 C00S 171.2(13) . . . . ?
C02V C38 C35 C29 0.0 . . . . ?
C38 C02V C40 C33 0.0 . . . . ?
C38 C35 C29 C33 0.0 . . . . ?
C35 C29 C33 C40 0.0 . . . . ?
C29 C33 C40 C02V 0.0 . . . . ?
C40 C02V C38 C35 0.0 . . . . ?
C03A C03C C67 C47 0.0 . . . . ?
C03C C03A C03F C46 0.0 . . . . ?
C03C C67 C47 C46 0.0 . . . . ?
C67 C47 C46 C03F 0.0 . . . . ?
C47 C46 C03F C03A 0.0 . . . . ?
C03F C03A C03C C67 0.0 . . . . ?
C03F C03A C03C N31 176.7(17) . . . . ?
N31 C03C C67 C47 -176.5(18) . . . . ?

loop_
_smtbx_masks_void_nr
_smtbx_masks_void_average_x
_smtbx_masks_void_average_y
_smtbx_masks_void_average_z
_smtbx_masks_void_volume
_smtbx_masks_void_count_electrons
_smtbx_masks_void_content
1 0.000 -0.750 -0.750 1236.6 367.7 ?
